data_7238404
loop_
_publ_author_name
'Becker, Martin'
'Schulz, Axel'
'Villinger, Alexander'
'Voss, Karsten'

_publ_section_title
;
 Stable sulfate and nitrate borane-adduct anions
;
_journal_issue 1
_journal_name_full 'RSC Advances'
_journal_page_first 128
_journal_paper_doi 10.1039/c1ra00186h
_journal_volume 1
_journal_year 2011
_chemical_formula_moiety
;

C36 B2 F30 O4 S 2-, C24 H48 K2 O12 2+, C1.28 H2.56 Cl2.56

;
_chemical_formula_sum 'C61.28 H50.56 B2 Cl2.56 F30 K2 O16 S'
_chemical_formula_weight 1835.45
_space_group_IT_number 2
_space_group_name_Hall '-P 1'
_space_group_name_H-M_alt 'P -1'
_symmetry_cell_setting triclinic
_symmetry_Int_Tables_number 2
_symmetry_space_group_name_Hall '-P 1'
_symmetry_space_group_name_H-M 'P -1'
_atom_sites_solution_hydrogens geom
_atom_sites_solution_primary direct
_atom_sites_solution_secondary difmap
_audit_creation_method SHELXL-97
_cell_angle_alpha 102.53(3)
_cell_angle_beta 98.78(3)
_cell_angle_gamma 100.40(3)
_cell_formula_units_Z 4
_cell_length_a 14.309(5)
_cell_length_b 22.551(9)
_cell_length_c 24.200(8)
_cell_measurement_reflns_used 9992
_cell_measurement_temperature 173(2)
_cell_measurement_theta_max 48.640
_cell_measurement_theta_min 6.552
_cell_volume 7347(5)
_computing_cell_refinement 'Bruker Apex v2.0-2'
_computing_data_collection 'Bruker Apex v2.0-2'
_computing_data_reduction 'Bruker SAINT'
_computing_molecular_graphics 'ORTEP-3 (Farrugia, 1997)'
_computing_publication_material SHELXL-97
_computing_structure_refinement 'SHELXL-97 (Sheldrick, 1997)'
_computing_structure_solution 'SHELXS-97 (Sheldrick, 1997)'
_diffrn_ambient_temperature 173(2)
_diffrn_measured_fraction_theta_full 0.981
_diffrn_measured_fraction_theta_max 0.981
_diffrn_measurement_device_type 'Bruker Apex Kappa II-CCD-diffractometer'
_diffrn_measurement_method 'phi and psi scans'
_diffrn_radiation_monochromator graphite
_diffrn_radiation_source 'sealed tube'
_diffrn_radiation_type MoK\a
_diffrn_radiation_wavelength 0.71073
_diffrn_reflns_av_R_equivalents 0.0414
_diffrn_reflns_av_sigmaI/netI 0.0428
_diffrn_reflns_limit_h_max 16
_diffrn_reflns_limit_h_min -16
_diffrn_reflns_limit_k_max 26
_diffrn_reflns_limit_k_min -26
_diffrn_reflns_limit_l_max 28
_diffrn_reflns_limit_l_min -27
_diffrn_reflns_number 113434
_diffrn_reflns_theta_full 24.51
_diffrn_reflns_theta_max 24.51
_diffrn_reflns_theta_min 0.88
_exptl_absorpt_coefficient_mu 0.391
_exptl_absorpt_correction_T_max 0.9294
_exptl_absorpt_correction_T_min 0.8530
_exptl_absorpt_correction_type multi-scan
_exptl_absorpt_process_details '(SADABS; Sheldrick, 2004)'
_exptl_crystal_colour colourless
_exptl_crystal_density_diffrn 1.659
_exptl_crystal_density_method 'not measured'
_exptl_crystal_description block
_exptl_crystal_F_000 3695
_exptl_crystal_size_max 0.42
_exptl_crystal_size_mid 0.41
_exptl_crystal_size_min 0.19
_refine_diff_density_max 1.012
_refine_diff_density_min -0.710
_refine_diff_density_rms 0.072
_refine_ls_extinction_method none
_refine_ls_goodness_of_fit_ref 1.092
_refine_ls_hydrogen_treatment constr
_refine_ls_matrix_type full
_refine_ls_number_parameters 2090
_refine_ls_number_reflns 24030
_refine_ls_number_restraints 0
_refine_ls_restrained_S_all 1.092
_refine_ls_R_factor_all 0.0850
_refine_ls_R_factor_gt 0.0480
_refine_ls_shift/su_max 0.001
_refine_ls_shift/su_mean 0.000
_refine_ls_structure_factor_coef Fsqd
_refine_ls_weighting_details 'calc w=1/[\s^2^(Fo^2^)+(0.0810P)^2^+0.0000P] where P=(Fo^2^+2Fc^2^)/3'
_refine_ls_weighting_scheme calc
_refine_ls_wR_factor_gt 0.1229
_refine_ls_wR_factor_ref 0.1384
_reflns_number_gt 16214
_reflns_number_total 24030
_reflns_threshold_expression >2\s(I)
_cod_data_source_file c1ra00186h.txt
_cod_data_source_block KV62
_cod_original_cell_volume 7347(4)
_cod_database_code 7238404

loop_
_symmetry_equiv_pos_as_xyz
'x, y, z'
'-x, -y, -z'

loop_
_atom_site_label
_atom_site_type_symbol
_atom_site_fract_x
_atom_site_fract_y
_atom_site_fract_z
_atom_site_U_iso_or_equiv
_atom_site_adp_type
_atom_site_occupancy
_atom_site_symmetry_multiplicity
_atom_site_calc_flag
_atom_site_refinement_flags
_atom_site_disorder_assembly
_atom_site_disorder_group
S1 S 0.23393(5) 0.23616(3) 0.89368(3) 0.02759(17) Uani 1 1 d . . .
O1 O 0.30813(13) 0.19773(8) 0.90593(8) 0.0289(4) Uani 1 1 d . . .
O2 O 0.21054(13) 0.26122(8) 0.95289(8) 0.0270(4) Uani 1 1 d . . .
O3 O 0.28288(15) 0.28662(8) 0.87458(8) 0.0335(5) Uani 1 1 d . . .
O4 O 0.14695(14) 0.19825(9) 0.85676(8) 0.0348(5) Uani 1 1 d . . .
B1 B 0.3021(2) 0.13124(15) 0.91155(14) 0.0285(8) Uani 1 1 d . . .
C1 C 0.4085(2) 0.11626(13) 0.90318(12) 0.0305(7) Uani 1 1 d . . .
C2 C 0.4860(2) 0.15575(14) 0.89442(12) 0.0348(7) Uani 1 1 d . . .
C3 C 0.5670(2) 0.13720(17) 0.87927(13) 0.0448(8) Uani 1 1 d . . .
C4 C 0.5749(3) 0.07697(18) 0.87432(14) 0.0485(9) Uani 1 1 d . . .
C5 C 0.5026(3) 0.03651(16) 0.88595(14) 0.0464(9) Uani 1 1 d . . .
C6 C 0.4224(2) 0.05652(14) 0.89972(13) 0.0379(8) Uani 1 1 d . . .
C7 C 0.2778(2) 0.13088(12) 0.97593(12) 0.0297(7) Uani 1 1 d . . .
C8 C 0.3451(2) 0.13332(13) 1.02456(13) 0.0348(7) Uani 1 1 d . . .
C9 C 0.3234(3) 0.13897(14) 1.07911(13) 0.0415(8) Uani 1 1 d . . .
C10 C 0.2331(3) 0.14352(14) 1.08690(13) 0.0393(8) Uani 1 1 d . . .
C11 C 0.1633(2) 0.14044(13) 1.04050(14) 0.0357(7) Uani 1 1 d . . .
C12 C 0.1869(2) 0.13431(12) 0.98677(12) 0.0287(7) Uani 1 1 d . . .
C13 C 0.2222(2) 0.08113(13) 0.85756(12) 0.0294(7) Uani 1 1 d . . .
C14 C 0.1614(2) 0.02838(14) 0.86146(13) 0.0339(7) Uani 1 1 d . . .
C15 C 0.1001(2) -0.01462(14) 0.81528(15) 0.0441(8) Uani 1 1 d . . .
C16 C 0.0966(3) -0.00511(16) 0.76071(14) 0.0465(9) Uani 1 1 d . . .
C17 C 0.1552(3) 0.04627(16) 0.75428(13) 0.0437(8) Uani 1 1 d . . .
C18 C 0.2169(2) 0.08728(13) 0.80144(13) 0.0336(7) Uani 1 1 d . . .
F1 F 0.48781(12) 0.21655(8) 0.89987(8) 0.0473(5) Uani 1 1 d . . .
F2 F 0.63812(14) 0.17791(10) 0.86844(9) 0.0630(6) Uani 1 1 d . . .
F3 F 0.65247(15) 0.05809(11) 0.85745(9) 0.0706(6) Uani 1 1 d . . .
F4 F 0.50910(17) -0.02335(10) 0.88170(10) 0.0716(6) Uani 1 1 d . . .
F5 F 0.35346(14) 0.01358(8) 0.91060(8) 0.0504(5) Uani 1 1 d . . .
F6 F 0.43773(13) 0.13185(9) 1.02150(8) 0.0511(5) Uani 1 1 d . . .
F7 F 0.39281(16) 0.14204(10) 1.12500(8) 0.0624(6) Uani 1 1 d . . .
F8 F 0.21100(16) 0.14922(9) 1.13978(7) 0.0595(6) Uani 1 1 d . . .
F9 F 0.07185(13) 0.14096(8) 1.04657(8) 0.0474(5) Uani 1 1 d . . .
F10 F 0.11363(11) 0.13146(7) 0.94317(7) 0.0346(4) Uani 1 1 d . . .
F11 F 0.15933(13) 0.01418(7) 0.91346(7) 0.0445(5) Uani 1 1 d . . .
F12 F 0.04391(15) -0.06581(8) 0.82265(9) 0.0615(6) Uani 1 1 d . . .
F13 F 0.03598(16) -0.04632(10) 0.71560(9) 0.0736(7) Uani 1 1 d . . .
F14 F 0.15330(16) 0.05575(9) 0.70075(8) 0.0644(6) Uani 1 1 d . . .
F15 F 0.27620(13) 0.13473(8) 0.79089(7) 0.0433(4) Uani 1 1 d . . .
B2 B 0.2500(2) 0.32514(14) 0.99474(14) 0.0250(7) Uani 1 1 d . . .
C19 C 0.1917(2) 0.37754(12) 0.97709(12) 0.0275(7) Uani 1 1 d . . .
C20 C 0.1197(2) 0.36984(13) 0.92955(12) 0.0295(7) Uani 1 1 d . . .
C21 C 0.0721(2) 0.41569(14) 0.91997(13) 0.0344(7) Uani 1 1 d . . .
C22 C 0.0942(2) 0.47222(14) 0.95871(15) 0.0385(8) Uani 1 1 d . . .
C23 C 0.1656(2) 0.48256(14) 1.00744(14) 0.0395(8) Uani 1 1 d . . .
C24 C 0.2105(2) 0.43582(13) 1.01515(13) 0.0314(7) Uani 1 1 d . . .
C25 C 0.3664(2) 0.34465(12) 0.99861(12) 0.0255(6) Uani 1 1 d . . .
C26 C 0.4147(2) 0.39103(13) 0.97789(12) 0.0294(7) Uani 1 1 d . . .
C27 C 0.5132(2) 0.40544(13) 0.98218(13) 0.0332(7) Uani 1 1 d . . .
C28 C 0.5695(2) 0.37091(15) 1.00728(14) 0.0375(8) Uani 1 1 d . . .
C29 C 0.5252(2) 0.32379(15) 1.02776(14) 0.0391(8) Uani 1 1 d . . .
C30 C 0.4273(2) 0.31126(13) 1.02232(13) 0.0321(7) Uani 1 1 d . . .
C31 C 0.22015(19) 0.31429(12) 1.05600(12) 0.0247(6) Uani 1 1 d . . .
C32 C 0.1285(2) 0.28369(12) 1.05573(12) 0.0284(7) Uani 1 1 d . . .
C33 C 0.0951(2) 0.27102(13) 1.10330(14) 0.0342(7) Uani 1 1 d . . .
C34 C 0.1579(2) 0.29008(15) 1.15602(13) 0.0396(8) Uani 1 1 d . . .
C35 C 0.2492(2) 0.32180(14) 1.15990(13) 0.0378(8) Uani 1 1 d . . .
C36 C 0.2784(2) 0.33433(13) 1.11096(12) 0.0306(7) Uani 1 1 d . . .
F16 F 0.09218(12) 0.31612(8) 0.88839(7) 0.0425(4) Uani 1 1 d . . .
F17 F 0.00237(13) 0.40536(8) 0.87242(8) 0.0484(5) Uani 1 1 d . . .
F18 F 0.04782(15) 0.51731(9) 0.95026(9) 0.0560(5) Uani 1 1 d . . .
F19 F 0.18863(16) 0.53813(8) 1.04637(9) 0.0589(6) Uani 1 1 d . . .
F20 F 0.28075(13) 0.44891(7) 1.06379(7) 0.0435(4) Uani 1 1 d . . .
F21 F 0.36541(12) 0.42572(8) 0.95053(7) 0.0400(4) Uani 1 1 d . . .
F22 F 0.55578(13) 0.45234(8) 0.96263(8) 0.0462(5) Uani 1 1 d . . .
F23 F 0.66596(13) 0.38484(10) 1.01246(9) 0.0604(6) Uani 1 1 d . . .
F24 F 0.57897(13) 0.28981(10) 1.05352(10) 0.0638(6) Uani 1 1 d . . .
F25 F 0.38945(12) 0.26399(7) 1.04400(7) 0.0390(4) Uani 1 1 d . . .
F26 F 0.06229(11) 0.26387(7) 1.00527(7) 0.0374(4) Uani 1 1 d . . .
F27 F 0.00496(13) 0.23992(9) 1.09904(8) 0.0504(5) Uani 1 1 d . . .
F28 F 0.12812(15) 0.27763(10) 1.20352(8) 0.0589(5) Uani 1 1 d . . .
F29 F 0.31150(15) 0.34108(10) 1.21157(8) 0.0595(6) Uani 1 1 d . . .
F30 F 0.36988(12) 0.36805(8) 1.12048(7) 0.0394(4) Uani 1 1 d . . .
K1 K 0.30452(5) 0.34983(3) 0.79673(3) 0.03320(16) Uani 1 1 d . . .
O9 O 0.49224(15) 0.41926(9) 0.83302(9) 0.0416(5) Uani 1 1 d . . .
O10 O 0.34649(15) 0.48481(9) 0.82483(9) 0.0397(5) Uani 1 1 d . . .
O11 O 0.15774(15) 0.41509(10) 0.79225(9) 0.0413(5) Uani 1 1 d . . .
O12 O 0.13284(15) 0.29977(10) 0.71341(10) 0.0463(6) Uani 1 1 d . . .
O13 O 0.27934(15) 0.23394(9) 0.72129(9) 0.0403(5) Uani 1 1 d . . .
O14 O 0.46984(15) 0.29711(10) 0.77202(9) 0.0397(5) Uani 1 1 d . . .
C37 C 0.5139(2) 0.48364(15) 0.83532(15) 0.0463(8) Uani 1 1 d . . .
H37A H 0.5132 0.4897 0.7959 0.056 Uiso 1 1 calc R . .
H37B H 0.5792 0.5035 0.8592 0.056 Uiso 1 1 calc R . .
C38 C 0.4395(2) 0.51249(15) 0.86104(14) 0.0429(8) Uani 1 1 d . . .
H38A H 0.4395 0.5058 0.9001 0.052 Uiso 1 1 calc R . .
H38B H 0.4547 0.5579 0.8645 0.052 Uiso 1 1 calc R . .
C39 C 0.2710(2) 0.50343(15) 0.85166(15) 0.0443(8) Uani 1 1 d . . .
H39A H 0.2852 0.5494 0.8658 0.053 Uiso 1 1 calc R . .
H39B H 0.2656 0.4851 0.8850 0.053 Uiso 1 1 calc R . .
C40 C 0.1791(3) 0.48146(16) 0.80837(16) 0.0506(9) Uani 1 1 d . . .
H40A H 0.1260 0.4964 0.8250 0.061 Uiso 1 1 calc R . .
H40B H 0.1857 0.4978 0.7740 0.061 Uiso 1 1 calc R . .
C41 C 0.0769(3) 0.39062(17) 0.74547(16) 0.0535(10) Uani 1 1 d . . .
H41A H 0.0921 0.4040 0.7109 0.064 Uiso 1 1 calc R . .
H41B H 0.0201 0.4066 0.7557 0.064 Uiso 1 1 calc R . .
C42 C 0.0543(2) 0.32202(17) 0.73277(16) 0.0524(9) Uani 1 1 d . . .
H42A H 0.0431 0.3086 0.7680 0.063 Uiso 1 1 calc R . .
H42B H -0.0054 0.3047 0.7026 0.063 Uiso 1 1 calc R . .
C43 C 0.1139(3) 0.23335(17) 0.69678(18) 0.0600(10) Uani 1 1 d . . .
H43A H 0.0548 0.2169 0.6661 0.072 Uiso 1 1 calc R . .
H43B H 0.1029 0.2165 0.7303 0.072 Uiso 1 1 calc R . .
C44 C 0.1977(3) 0.21387(17) 0.67541(15) 0.0535(9) Uani 1 1 d . . .
H44A H 0.1835 0.1680 0.6610 0.064 Uiso 1 1 calc R . .
H44B H 0.2108 0.2325 0.6432 0.064 Uiso 1 1 calc R . .
C45 C 0.3603(2) 0.20914(16) 0.70858(15) 0.0475(9) Uani 1 1 d . . .
H45A H 0.3827 0.2233 0.6759 0.057 Uiso 1 1 calc R . .
H45B H 0.3419 0.1631 0.6976 0.057 Uiso 1 1 calc R . .
C46 C 0.4388(2) 0.23112(15) 0.76085(15) 0.0455(8) Uani 1 1 d . . .
H46A H 0.4147 0.2199 0.7943 0.055 Uiso 1 1 calc R . .
H46B H 0.4939 0.2112 0.7545 0.055 Uiso 1 1 calc R . .
C47 C 0.5396(2) 0.32330(15) 0.82390(14) 0.0423(8) Uani 1 1 d . . .
H47A H 0.5953 0.3029 0.8235 0.051 Uiso 1 1 calc R . .
H47B H 0.5107 0.3174 0.8575 0.051 Uiso 1 1 calc R . .
C48 C 0.5725(2) 0.39159(15) 0.82803(15) 0.0451(8) Uani 1 1 d . . .
H48A H 0.6254 0.4111 0.8622 0.054 Uiso 1 1 calc R . .
H48B H 0.5972 0.3975 0.7931 0.054 Uiso 1 1 calc R . .
K2 K -0.08470(5) 0.16910(3) 0.93472(3) 0.04234(19) Uani 1 1 d . . .
O15 O -0.1214(2) 0.06072(12) 0.97392(12) 0.0676(8) Uani 1 1 d . . .
O16 O -0.23726(19) 0.14502(11) 0.99749(10) 0.0581(7) Uani 1 1 d . . .
O17 O -0.14772(15) 0.26827(10) 1.00410(9) 0.0421(5) Uani 1 1 d . . .
O18 O -0.12583(16) 0.26708(9) 0.88998(9) 0.0414(5) Uani 1 1 d . . .
O19 O -0.13087(16) 0.15324(10) 0.81372(9) 0.0453(6) Uani 1 1 d . . .
O20 O -0.09238(17) 0.05368(10) 0.85896(11) 0.0539(6) Uani 1 1 d . . .
C49 C -0.2177(3) 0.04120(18) 0.98020(17) 0.0693(12) Uani 1 1 d . . .
H49A H -0.2245 0.0032 0.9948 0.083 Uiso 1 1 calc R . .
H49B H -0.2628 0.0317 0.9425 0.083 Uiso 1 1 calc R . .
C50 C -0.2400(4) 0.09252(19) 1.02163(17) 0.0800(14) Uani 1 1 d . . .
H50A H -0.3052 0.0793 1.0299 0.096 Uiso 1 1 calc R . .
H50B H -0.1920 0.1038 1.0584 0.096 Uiso 1 1 calc R . .
C51 C -0.2542(3) 0.19708(19) 1.03640(16) 0.0624(11) Uani 1 1 d . . .
H51A H -0.2070 0.2072 1.0734 0.075 Uiso 1 1 calc R . .
H51B H -0.3202 0.1869 1.0445 0.075 Uiso 1 1 calc R . .
C52 C -0.2444(2) 0.25147(17) 1.01100(15) 0.0500(9) Uani 1 1 d . . .
H52A H -0.2892 0.2408 0.9731 0.060 Uiso 1 1 calc R . .
H52B H -0.2612 0.2868 1.0367 0.060 Uiso 1 1 calc R . .
C53 C -0.1295(2) 0.32283(14) 0.98401(16) 0.0477(9) Uani 1 1 d . . .
H53A H -0.0586 0.3396 0.9919 0.057 Uiso 1 1 calc R . .
H53B H -0.1586 0.3545 1.0060 0.057 Uiso 1 1 calc R . .
C54 C -0.1688(3) 0.31257(15) 0.92050(16) 0.0486(9) Uani 1 1 d . . .
H54A H -0.2403 0.2979 0.9120 0.058 Uiso 1 1 calc R . .
H54B H -0.1528 0.3520 0.9087 0.058 Uiso 1 1 calc R . .
C55 C -0.1540(3) 0.25560(17) 0.82945(15) 0.0545(10) Uani 1 1 d . . .
H55A H -0.1395 0.2951 0.8176 0.065 Uiso 1 1 calc R . .
H55B H -0.2246 0.2379 0.8174 0.065 Uiso 1 1 calc R . .
C56 C -0.1001(3) 0.21103(16) 0.80113(14) 0.0500(9) Uani 1 1 d . . .
H56A H -0.1135 0.2061 0.7588 0.060 Uiso 1 1 calc R . .
H56B H -0.0295 0.2268 0.8159 0.060 Uiso 1 1 calc R . .
C57 C -0.0880(3) 0.10604(18) 0.78490(16) 0.0594(10) Uani 1 1 d . . .
H57A H -0.0166 0.1179 0.7977 0.071 Uiso 1 1 calc R . .
H57B H -0.1038 0.1010 0.7426 0.071 Uiso 1 1 calc R . .
C58 C -0.1268(3) 0.04675(17) 0.79903(17) 0.0619(11) Uani 1 1 d . . .
H58A H -0.1985 0.0372 0.7901 0.074 Uiso 1 1 calc R . .
H58B H -0.1045 0.0121 0.7758 0.074 Uiso 1 1 calc R . .
C59 C -0.1255(3) -0.00092(16) 0.87700(19) 0.0651(12) Uani 1 1 d . . .
H59A H -0.1021 -0.0363 0.8560 0.078 Uiso 1 1 calc R . .
H59B H -0.1973 -0.0120 0.8690 0.078 Uiso 1 1 calc R . .
C60 C -0.0864(3) 0.01266(19) 0.9406(2) 0.0807(15) Uani 1 1 d . . .
H60A H -0.1041 -0.0258 0.9536 0.097 Uiso 1 1 calc R . .
H60B H -0.0147 0.0248 0.9477 0.097 Uiso 1 1 calc R . .
S2 S 0.73462(5) 0.22707(3) 0.41092(3) 0.02396(16) Uani 1 1 d . . .
O5 O 0.80938(13) 0.18968(8) 0.42408(7) 0.0249(4) Uani 1 1 d . . .
O6 O 0.71463(13) 0.25585(8) 0.47025(7) 0.0255(4) Uani 1 1 d . . .
O7 O 0.77988(14) 0.27477(8) 0.38767(8) 0.0305(5) Uani 1 1 d . . .
O8 O 0.64563(13) 0.18768(8) 0.37732(8) 0.0295(4) Uani 1 1 d . . .
B3 B 0.8025(2) 0.12482(15) 0.43432(14) 0.0277(7) Uani 1 1 d . . .
C61 C 0.7799(2) 0.12766(12) 0.49937(12) 0.0283(7) Uani 1 1 d . . .
C62 C 0.6892(2) 0.12919(12) 0.51132(12) 0.0298(7) Uani 1 1 d . . .
C63 C 0.6667(2) 0.13320(13) 0.56483(14) 0.0377(8) Uani 1 1 d . . .
C64 C 0.7390(3) 0.13735(14) 0.61167(13) 0.0406(8) Uani 1 1 d . . .
C65 C 0.8299(3) 0.13651(14) 0.60279(13) 0.0413(8) Uani 1 1 d . . .
C66 C 0.8498(2) 0.13262(12) 0.54770(12) 0.0321(7) Uani 1 1 d . . .
C67 C 0.9068(2) 0.10692(13) 0.42768(12) 0.0299(7) Uani 1 1 d . . .
C68 C 0.9197(2) 0.04805(15) 0.43166(14) 0.0407(8) Uani 1 1 d . . .
C69 C 0.9979(3) 0.02511(17) 0.42075(16) 0.0556(10) Uani 1 1 d . . .
C70 C 1.0711(3) 0.06063(19) 0.40472(16) 0.0578(11) Uani 1 1 d . . .
C71 C 1.0648(2) 0.11966(17) 0.40123(14) 0.0482(9) Uani 1 1 d . . .
C72 C 0.9841(2) 0.14166(14) 0.41310(13) 0.0357(7) Uani 1 1 d . . .
C73 C 0.7251(2) 0.07188(12) 0.38169(12) 0.0263(6) Uani 1 1 d . . .
C74 C 0.6636(2) 0.01994(13) 0.38694(12) 0.0294(7) Uani 1 1 d . . .
C75 C 0.6098(2) -0.02741(12) 0.34044(13) 0.0324(7) Uani 1 1 d . . .
C76 C 0.6151(2) -0.02397(13) 0.28536(13) 0.0332(7) Uani 1 1 d . . .
C77 C 0.6739(2) 0.02699(13) 0.27754(12) 0.0313(7) Uani 1 1 d . . .
C78 C 0.7271(2) 0.07252(12) 0.32458(12) 0.0276(7) Uani 1 1 d . . .
F31 F 0.61468(12) 0.12612(7) 0.46826(7) 0.0358(4) Uani 1 1 d . . .
F32 F 0.57646(14) 0.13264(9) 0.57298(8) 0.0533(5) Uani 1 1 d . . .
F33 F 0.71954(15) 0.14244(9) 0.66491(7) 0.0611(6) Uani 1 1 d . . .
F34 F 0.90169(15) 0.14099(9) 0.64775(8) 0.0567(5) Uani 1 1 d . . .
F35 F 0.94327(13) 0.13582(8) 0.54463(7) 0.0411(4) Uani 1 1 d . . .
F36 F 0.84999(15) 0.01065(8) 0.44727(9) 0.0550(5) Uani 1 1 d . . .
F37 F 1.00319(18) -0.03287(10) 0.42458(12) 0.0885(8) Uani 1 1 d . . .
F38 F 1.14724(16) 0.03797(12) 0.39069(12) 0.0983(9) Uani 1 1 d . . .
F39 F 1.13593(15) 0.15566(12) 0.38496(10) 0.0741(7) Uani 1 1 d . . .
F40 F 0.98634(13) 0.20101(8) 0.40944(8) 0.0470(5) Uani 1 1 d . . .
F41 F 0.65226(13) 0.01129(7) 0.43921(7) 0.0409(4) Uani 1 1 d . . .
F42 F 0.55180(13) -0.07695(8) 0.34955(8) 0.0462(5) Uani 1 1 d . . .
F43 F 0.56213(14) -0.06928(8) 0.24026(7) 0.0481(5) Uani 1 1 d . . .
F44 F 0.67845(14) 0.03203(8) 0.22310(7) 0.0446(5) Uani 1 1 d . . .
F45 F 0.78714(12) 0.11924(7) 0.31268(7) 0.0370(4) Uani 1 1 d . . .
B4 B 0.7579(2) 0.32054(14) 0.50961(14) 0.0247(7) Uani 1 1 d . . .
C79 C 0.8742(2) 0.33848(12) 0.51008(11) 0.0260(6) Uani 1 1 d . . .
C80 C 0.9203(2) 0.38383(13) 0.48700(12) 0.0293(7) Uani 1 1 d . . .
C81 C 1.0178(2) 0.39687(13) 0.48810(13) 0.0325(7) Uani 1 1 d . . .
C82 C 1.0754(2) 0.36276(15) 0.51153(14) 0.0375(8) Uani 1 1 d . . .
C83 C 1.0344(2) 0.31657(14) 0.53435(13) 0.0359(7) Uani 1 1 d . . .
C84 C 0.9364(2) 0.30571(13) 0.53314(12) 0.0306(7) Uani 1 1 d . . .
C85 C 0.69862(19) 0.37208(12) 0.49181(12) 0.0260(6) Uani 1 1 d . . .
C86 C 0.7222(2) 0.43181(13) 0.52752(13) 0.0344(7) Uani 1 1 d . . .
C87 C 0.6791(2) 0.47913(13) 0.51813(15) 0.0432(8) Uani 1 1 d . . .
C88 C 0.6065(2) 0.46834(14) 0.47105(15) 0.0416(8) Uani 1 1 d . . .
C89 C 0.5786(2) 0.41033(14) 0.43424(13) 0.0336(7) Uani 1 1 d . . .
C90 C 0.6235(2) 0.36357(12) 0.44522(12) 0.0280(7) Uani 1 1 d . . .
C91 C 0.73367(19) 0.31280(12) 0.57281(12) 0.0253(6) Uani 1 1 d . . .
C92 C 0.6428(2) 0.28217(13) 0.57569(12) 0.0299(7) Uani 1 1 d . . .
C93 C 0.6146(2) 0.27173(14) 0.62514(13) 0.0361(7) Uani 1 1 d . . .
C94 C 0.6803(2) 0.29304(16) 0.67645(13) 0.0430(8) Uani 1 1 d . . .
C95 C 0.7706(2) 0.32511(16) 0.67726(13) 0.0405(8) Uani 1 1 d . . .
C96 C 0.7952(2) 0.33511(13) 0.62630(13) 0.0322(7) Uani 1 1 d . . .
F46 F 0.86878(12) 0.41811(8) 0.46019(8) 0.0430(4) Uani 1 1 d . . .
F47 F 1.05784(13) 0.44355(8) 0.46674(8) 0.0491(5) Uani 1 1 d . . .
F48 F 1.17097(13) 0.37540(10) 0.51314(9) 0.0588(5) Uani 1 1 d . . .
F49 F 1.08945(13) 0.28206(9) 0.55775(9) 0.0568(5) Uani 1 1 d . . .
F50 F 0.90143(12) 0.26020(7) 0.55747(7) 0.0380(4) Uani 1 1 d . . .
F51 F 0.79490(14) 0.44576(8) 0.57441(8) 0.0496(5) Uani 1 1 d . . .
F52 F 0.70809(16) 0.53598(8) 0.55501(10) 0.0687(6) Uani 1 1 d . . .
F53 F 0.56348(14) 0.51450(8) 0.46055(9) 0.0573(5) Uani 1 1 d . . .
F54 F 0.50707(12) 0.39981(8) 0.38768(8) 0.0437(4) Uani 1 1 d . . .
F55 F 0.59045(11) 0.30811(7) 0.40680(7) 0.0349(4) Uani 1 1 d . . .
F56 F 0.57285(11) 0.26071(8) 0.52666(7) 0.0396(4) Uani 1 1 d . . .
F57 F 0.52452(13) 0.24198(9) 0.62417(8) 0.0544(5) Uani 1 1 d . . .
F58 F 0.65599(15) 0.28286(11) 0.72585(8) 0.0672(6) Uani 1 1 d . . .
F59 F 0.83511(14) 0.34745(11) 0.72770(8) 0.0629(6) Uani 1 1 d . . .
F60 F 0.88570(12) 0.36891(8) 0.63260(7) 0.0406(4) Uani 1 1 d . . .
K3 K 0.79489(5) 0.33357(3) 0.30554(3) 0.03389(16) Uani 1 1 d . . .
O21 O 0.83576(16) 0.46884(10) 0.32920(9) 0.0445(6) Uani 1 1 d . . .
O22 O 0.64647(16) 0.39815(11) 0.30211(10) 0.0504(6) Uani 1 1 d . . .
O23 O 0.61539(16) 0.27693(11) 0.23144(10) 0.0513(6) Uani 1 1 d . . .
O24 O 0.76605(16) 0.21356(10) 0.23657(9) 0.0449(6) Uani 1 1 d . . .
O25 O 0.95607(15) 0.27950(10) 0.27525(9) 0.0408(5) Uani 1 1 d . . .
O26 O 0.98230(15) 0.40291(10) 0.33612(10) 0.0453(6) Uani 1 1 d . . .
C97 C 0.7614(3) 0.48898(17) 0.35529(17) 0.0577(10) Uani 1 1 d . . .
H97A H 0.7749 0.5351 0.3664 0.069 Uiso 1 1 calc R . .
H97B H 0.7584 0.4739 0.3906 0.069 Uiso 1 1 calc R . .
C98 C 0.6676(3) 0.46408(17) 0.31381(18) 0.0581(10) Uani 1 1 d . . .
H98A H 0.6155 0.4805 0.3304 0.070 Uiso 1 1 calc R . .
H98B H 0.6716 0.4772 0.2776 0.070 Uiso 1 1 calc R . .
C99 C 0.5620(3) 0.3701(2) 0.25886(18) 0.0666(11) Uani 1 1 d . . .
H99A H 0.5725 0.3789 0.2217 0.080 Uiso 1 1 calc R . .
H99B H 0.5068 0.3876 0.2697 0.080 Uiso 1 1 calc R . .
C100 C 0.5399(3) 0.3026(2) 0.25261(17) 0.0622(11) Uani 1 1 d . . .
H10A H 0.5342 0.2938 0.2905 0.075 Uiso 1 1 calc R . .
H10B H 0.4773 0.2832 0.2254 0.075 Uiso 1 1 calc R . .
C101 C 0.5999(3) 0.21129(18) 0.22586(17) 0.0640(11) Uani 1 1 d . . .
H10C H 0.5351 0.1901 0.2019 0.077 Uiso 1 1 calc R . .
H10D H 0.6028 0.2026 0.2644 0.077 Uiso 1 1 calc R . .
C102 C 0.6763(3) 0.18790(16) 0.19838(16) 0.0566(10) Uani 1 1 d . . .
H10E H 0.6628 0.1419 0.1899 0.068 Uiso 1 1 calc R . .
H10F H 0.6776 0.2002 0.1616 0.068 Uiso 1 1 calc R . .
C103 C 0.8429(3) 0.18925(15) 0.21850(15) 0.0506(9) Uani 1 1 d . . .
H10G H 0.8567 0.2020 0.1834 0.061 Uiso 1 1 calc R . .
H10H H 0.8258 0.1432 0.2092 0.061 Uiso 1 1 calc R . .
C104 C 0.9294(3) 0.21355(15) 0.26599(16) 0.0506(9) Uani 1 1 d . . .
H10I H 0.9143 0.2029 0.3017 0.061 Uiso 1 1 calc R . .
H10J H 0.9836 0.1946 0.2556 0.061 Uiso 1 1 calc R . .
C105 C 1.0314(3) 0.30754(17) 0.32398(16) 0.0536(9) Uani 1 1 d . . .
H10K H 1.0874 0.2878 0.3208 0.064 Uiso 1 1 calc R . .
H10L H 1.0086 0.3021 0.3596 0.064 Uiso 1 1 calc R . .
C106 C 1.0606(2) 0.37482(17) 0.32655(17) 0.0544(10) Uani 1 1 d . . .
H10M H 1.1174 0.3948 0.3583 0.065 Uiso 1 1 calc R . .
H10N H 1.0789 0.3801 0.2898 0.065 Uiso 1 1 calc R . .
C107 C 1.0019(3) 0.46721(16) 0.33689(16) 0.0516(9) Uani 1 1 d . . .
H10O H 0.9982 0.4721 0.2970 0.062 Uiso 1 1 calc R . .
H10P H 1.0680 0.4878 0.3593 0.062 Uiso 1 1 calc R . .
C108 C 0.9299(3) 0.49629(15) 0.36361(14) 0.0477(9) Uani 1 1 d . . .
H10Q H 0.9320 0.4901 0.4030 0.057 Uiso 1 1 calc R . .
H10R H 0.9451 0.5416 0.3667 0.057 Uiso 1 1 calc R . .
K4 K 0.45831(5) 0.18896(3) 0.41127(3) 0.03420(17) Uani 1 1 d . . .
O27 O 0.35376(16) 0.09547(9) 0.45711(9) 0.0413(5) Uani 1 1 d . . .
O28 O 0.42440(15) 0.05532(9) 0.35828(9) 0.0385(5) Uani 1 1 d . . .
O29 O 0.41841(15) 0.13965(9) 0.28786(9) 0.0386(5) Uani 1 1 d . . .
O30 O 0.31194(16) 0.22337(10) 0.33015(9) 0.0453(6) Uani 1 1 d . . .
O31 O 0.38659(15) 0.30545(9) 0.43754(9) 0.0379(5) Uani 1 1 d . . .
O32 O 0.35339(15) 0.21963(9) 0.50689(9) 0.0388(5) Uani 1 1 d . . .
C109 C 0.3870(3) 0.03940(15) 0.44751(15) 0.0485(9) Uani 1 1 d . . .
H10S H 0.3507 0.0095 0.4654 0.058 Uiso 1 1 calc R . .
H10T H 0.4567 0.0478 0.4652 0.058 Uiso 1 1 calc R . .
C110 C 0.3721(2) 0.01272(14) 0.38427(15) 0.0446(8) Uani 1 1 d . . .
H11A H 0.3944 -0.0268 0.3768 0.054 Uiso 1 1 calc R . .
H11B H 0.3021 0.0035 0.3669 0.054 Uiso 1 1 calc R . .
C111 C 0.4079(2) 0.03390(14) 0.29764(14) 0.0413(8) Uani 1 1 d . . .
H11C H 0.3374 0.0220 0.2814 0.050 Uiso 1 1 calc R . .
H11D H 0.4356 -0.0032 0.2869 0.050 Uiso 1 1 calc R . .
C112 C 0.4547(2) 0.08465(15) 0.27404(14) 0.0435(8) Uani 1 1 d . . .
H11E H 0.5255 0.0949 0.2895 0.052 Uiso 1 1 calc R . .
H11F H 0.4443 0.0696 0.2315 0.052 Uiso 1 1 calc R . .
C113 C 0.3180(2) 0.13105(15) 0.26523(14) 0.0469(9) Uani 1 1 d . . .
H11G H 0.2791 0.1078 0.2874 0.056 Uiso 1 1 calc R . .
H11H H 0.3020 0.1069 0.2243 0.056 Uiso 1 1 calc R . .
C114 C 0.2958(3) 0.19353(15) 0.26984(14) 0.0497(9) Uani 1 1 d . . .
H11I H 0.3386 0.2182 0.2505 0.060 Uiso 1 1 calc R . .
H11J H 0.2276 0.1895 0.2512 0.060 Uiso 1 1 calc R . .
C115 C 0.3134(3) 0.28712(14) 0.33856(14) 0.0431(8) Uani 1 1 d . . .
H11K H 0.2587 0.2933 0.3116 0.052 Uiso 1 1 calc R . .
H11L H 0.3748 0.3092 0.3311 0.052 Uiso 1 1 calc R . .
C116 C 0.3050(3) 0.31197(16) 0.39925(15) 0.0476(9) Uani 1 1 d . . .
H11M H 0.3023 0.3565 0.4058 0.057 Uiso 1 1 calc R . .
H11N H 0.2445 0.2889 0.4068 0.057 Uiso 1 1 calc R . .
C117 C 0.3787(2) 0.32244(14) 0.49632(14) 0.0420(8) Uani 1 1 d . . .
H11O H 0.3536 0.3610 0.5034 0.050 Uiso 1 1 calc R . .
H11P H 0.4440 0.3315 0.5211 0.050 Uiso 1 1 calc R . .
C118 C 0.3134(3) 0.27273(15) 0.51291(14) 0.0455(8) Uani 1 1 d . . .
H11Q H 0.3066 0.2875 0.5534 0.055 Uiso 1 1 calc R . .
H11R H 0.2483 0.2624 0.4877 0.055 Uiso 1 1 calc R . .
C119 C 0.2925(2) 0.16925(15) 0.51878(14) 0.0422(8) Uani 1 1 d . . .
H11S H 0.2298 0.1573 0.4910 0.051 Uiso 1 1 calc R . .
H11T H 0.2794 0.1820 0.5582 0.051 Uiso 1 1 calc R . .
C120 C 0.3396(3) 0.11482(15) 0.51433(14) 0.0445(8) Uani 1 1 d . . .
H12A H 0.4027 0.1268 0.5417 0.053 Uiso 1 1 calc R . .
H12B H 0.2979 0.0802 0.5243 0.053 Uiso 1 1 calc R . .
C121 C 0.4505(5) 0.3636(3) 0.6659(3) 0.0941(16) Uani 0.866(3) 1 d P . .
H12C H 0.4790 0.3575 0.7036 0.113 Uiso 0.866(3) 1 calc PR . .
H12D H 0.4472 0.3249 0.6362 0.113 Uiso 0.866(3) 1 calc PR . .
Cl1 Cl 0.33136(11) 0.37260(6) 0.66774(5) 0.0755(5) Uani 0.866(3) 1 d P . .
Cl2 Cl 0.52312(14) 0.41928(8) 0.65254(9) 0.1167(7) Uani 0.866(3) 1 d P . .
C122 C 0.9114(3) 0.3388(2) 0.1609(2) 0.0763(13) Uani 1 1 d . . .
H12E H 0.9397 0.3210 0.1918 0.092 Uiso 0.801(6) 1 calc PR A 1
H12F H 0.9038 0.3078 0.1237 0.092 Uiso 0.801(6) 1 calc PR A 1
H12G H 0.9539 0.3415 0.1981 0.092 Uiso 0.199(6) 1 d PR A 2
H12H H 0.9064 0.2975 0.1346 0.092 Uiso 0.199(6) 1 d PR A 2
Cl3 Cl 0.79696(8) 0.34782(5) 0.17108(4) 0.0667(3) Uani 1 1 d . A .
Cl4A Cl 0.9932(2) 0.40471(9) 0.16045(16) 0.0782(8) Uani 0.801(6) 1 d P A 1
Cl4B Cl 0.9553(8) 0.3942(4) 0.1309(6) 0.0782(8) Uani 0.199(6) 1 d P A 2
C123 C 0.7788(10) 0.4776(6) 0.7456(6) 0.0941(16) Uani 0.435(5) 1 d P B 1
H90A H 0.8313 0.4716 0.7240 0.113 Uiso 0.435(5) 1 calc PR B 1
H90B H 0.7243 0.4412 0.7277 0.113 Uiso 0.435(5) 1 calc PR B 1
Cl5 Cl 0.8238(3) 0.46982(19) 0.8194(2) 0.1395(18) Uani 0.435(5) 1 d P B 1
Cl6 Cl 0.7449(4) 0.5324(3) 0.7318(3) 0.181(2) Uani 0.435(5) 1 d P B 1
C124 C 0.7513(19) 0.4872(11) 0.7125(10) 0.0941(16) Uani 0.257(4) 1 d P C 2
H90C H 0.8148 0.4872 0.7010 0.113 Uiso 0.257(4) 1 calc PR C 2
H90D H 0.7093 0.4449 0.6969 0.113 Uiso 0.257(4) 1 calc PR C 2
Cl7 Cl 0.6944(7) 0.5449(5) 0.6857(5) 0.181(2) Uani 0.257(4) 1 d P C 2
Cl8 Cl 0.7679(5) 0.5126(3) 0.7971(4) 0.1395(18) Uani 0.257(4) 1 d P C 2

loop_
_atom_site_aniso_label
_atom_site_aniso_U_11
_atom_site_aniso_U_22
_atom_site_aniso_U_33
_atom_site_aniso_U_23
_atom_site_aniso_U_13
_atom_site_aniso_U_12
S1 0.0349(4) 0.0240(4) 0.0218(4) 0.0019(3) 0.0019(3) 0.0091(3)
O1 0.0326(11) 0.0260(10) 0.0266(11) 0.0038(8) 0.0031(9) 0.0080(8)
O2 0.0303(11) 0.0220(10) 0.0259(11) 0.0013(8) 0.0051(9) 0.0050(8)
O3 0.0463(13) 0.0292(11) 0.0279(11) 0.0105(9) 0.0097(10) 0.0097(9)
O4 0.0389(12) 0.0312(11) 0.0276(11) -0.0007(9) -0.0044(10) 0.0098(9)
B1 0.0338(19) 0.0275(18) 0.0252(19) 0.0070(15) 0.0036(15) 0.0114(15)
C1 0.0363(18) 0.0341(17) 0.0179(15) 0.0004(13) -0.0022(13) 0.0134(14)
C2 0.0376(19) 0.0364(19) 0.0266(17) 0.0028(14) 0.0013(14) 0.0092(15)
C3 0.037(2) 0.065(2) 0.0276(18) 0.0038(16) 0.0025(15) 0.0102(18)
C4 0.040(2) 0.070(3) 0.033(2) -0.0011(18) 0.0020(16) 0.0288(19)
C5 0.056(2) 0.046(2) 0.038(2) 0.0018(16) 0.0030(17) 0.0306(18)
C6 0.045(2) 0.0350(18) 0.0326(18) 0.0037(14) 0.0033(15) 0.0144(16)
C7 0.0394(18) 0.0195(15) 0.0262(17) 0.0027(12) 0.0002(14) 0.0056(13)
C8 0.0403(19) 0.0303(17) 0.0298(19) 0.0060(14) -0.0006(15) 0.0061(14)
C9 0.062(2) 0.0304(18) 0.0228(18) 0.0040(14) -0.0094(17) 0.0061(16)
C10 0.064(2) 0.0277(17) 0.0238(18) 0.0044(13) 0.0104(17) 0.0041(15)
C11 0.043(2) 0.0222(16) 0.040(2) 0.0053(14) 0.0124(16) 0.0029(14)
C12 0.0417(19) 0.0201(15) 0.0192(16) 0.0012(12) -0.0001(14) 0.0034(13)
C13 0.0360(17) 0.0250(16) 0.0264(17) 0.0013(13) 0.0043(13) 0.0129(13)
C14 0.0421(19) 0.0329(18) 0.0243(17) 0.0008(14) 0.0052(14) 0.0113(15)
C15 0.046(2) 0.0309(19) 0.047(2) -0.0054(16) 0.0067(17) 0.0055(16)
C16 0.047(2) 0.042(2) 0.032(2) -0.0185(17) -0.0026(16) 0.0060(17)
C17 0.060(2) 0.049(2) 0.0184(18) -0.0029(15) 0.0034(16) 0.0224(18)
C18 0.0421(19) 0.0297(17) 0.0273(18) 0.0015(14) 0.0056(15) 0.0119(14)
F1 0.0393(11) 0.0420(11) 0.0566(12) 0.0102(9) 0.0074(9) 0.0034(8)
F2 0.0375(11) 0.0889(16) 0.0584(14) 0.0132(12) 0.0147(10) 0.0053(11)
F3 0.0546(13) 0.1074(18) 0.0558(14) 0.0057(12) 0.0150(11) 0.0478(13)
F4 0.0870(17) 0.0596(14) 0.0793(16) 0.0122(12) 0.0159(13) 0.0514(12)
F5 0.0595(13) 0.0361(11) 0.0619(13) 0.0170(9) 0.0130(10) 0.0200(9)
F6 0.0444(12) 0.0660(13) 0.0368(11) 0.0060(9) -0.0064(9) 0.0175(9)
F7 0.0763(15) 0.0740(14) 0.0279(11) 0.0113(10) -0.0118(10) 0.0140(11)
F8 0.0928(16) 0.0578(13) 0.0242(11) 0.0070(9) 0.0176(10) 0.0059(11)
F9 0.0519(12) 0.0430(11) 0.0466(11) 0.0061(9) 0.0227(9) 0.0041(9)
F10 0.0362(10) 0.0326(9) 0.0315(10) 0.0029(7) 0.0039(8) 0.0072(7)
F11 0.0623(12) 0.0290(10) 0.0356(11) 0.0036(8) 0.0074(9) 0.0005(8)
F12 0.0655(14) 0.0340(11) 0.0665(14) -0.0101(10) 0.0123(11) -0.0078(10)
F13 0.0780(16) 0.0632(14) 0.0468(13) -0.0245(11) -0.0119(11) -0.0012(12)
F14 0.0906(17) 0.0679(14) 0.0244(11) -0.0029(10) -0.0002(10) 0.0192(12)
F15 0.0592(12) 0.0415(11) 0.0290(10) 0.0056(8) 0.0129(9) 0.0112(9)
B2 0.0256(17) 0.0187(16) 0.0275(19) 0.0013(14) 0.0027(14) 0.0045(13)
C19 0.0274(16) 0.0255(16) 0.0299(17) 0.0061(13) 0.0086(13) 0.0055(12)
C20 0.0298(16) 0.0270(16) 0.0279(17) 0.0018(13) 0.0035(14) 0.0050(13)
C21 0.0291(17) 0.0416(19) 0.0361(19) 0.0157(15) 0.0058(15) 0.0106(14)
C22 0.045(2) 0.0317(18) 0.052(2) 0.0210(16) 0.0217(17) 0.0207(15)
C23 0.048(2) 0.0253(17) 0.047(2) 0.0069(15) 0.0161(17) 0.0114(15)
C24 0.0346(17) 0.0284(17) 0.0303(18) 0.0049(14) 0.0058(14) 0.0085(13)
C25 0.0284(16) 0.0220(15) 0.0240(16) 0.0011(12) 0.0057(13) 0.0051(12)
C26 0.0318(17) 0.0262(16) 0.0268(17) 0.0004(13) 0.0045(13) 0.0064(13)
C27 0.0349(18) 0.0311(17) 0.0303(17) 0.0028(14) 0.0114(14) 0.0003(14)
C28 0.0228(17) 0.0451(19) 0.0394(19) 0.0030(16) 0.0073(14) 0.0022(14)
C29 0.0307(18) 0.045(2) 0.044(2) 0.0140(16) 0.0052(15) 0.0137(15)
C30 0.0328(17) 0.0262(16) 0.0365(18) 0.0064(14) 0.0074(14) 0.0058(13)
C31 0.0272(16) 0.0175(14) 0.0269(17) 0.0008(12) 0.0035(13) 0.0059(12)
C32 0.0246(16) 0.0246(15) 0.0282(17) -0.0021(13) -0.0005(14) 0.0017(12)
C33 0.0311(17) 0.0329(17) 0.040(2) 0.0064(14) 0.0148(15) 0.0069(14)
C34 0.051(2) 0.046(2) 0.0306(19) 0.0133(15) 0.0215(17) 0.0165(16)
C35 0.041(2) 0.0430(19) 0.0239(18) 0.0001(14) 0.0025(15) 0.0089(15)
C36 0.0289(17) 0.0289(16) 0.0297(18) 0.0020(13) 0.0040(14) 0.0035(13)
F16 0.0416(10) 0.0374(10) 0.0394(11) -0.0014(8) -0.0091(8) 0.0134(8)
F17 0.0425(11) 0.0584(12) 0.0495(12) 0.0201(10) 0.0018(10) 0.0227(9)
F18 0.0647(13) 0.0480(12) 0.0711(14) 0.0265(10) 0.0192(11) 0.0342(10)
F19 0.0811(15) 0.0273(10) 0.0643(14) -0.0018(9) 0.0107(11) 0.0214(10)
F20 0.0520(11) 0.0285(9) 0.0391(11) -0.0047(8) -0.0047(9) 0.0093(8)
F21 0.0378(10) 0.0397(10) 0.0478(11) 0.0226(9) 0.0092(8) 0.0077(8)
F22 0.0412(11) 0.0455(11) 0.0487(12) 0.0134(9) 0.0141(9) -0.0048(9)
F23 0.0272(10) 0.0778(14) 0.0814(15) 0.0286(12) 0.0170(10) 0.0091(10)
F24 0.0366(11) 0.0741(14) 0.0990(17) 0.0455(13) 0.0168(11) 0.0269(10)
F25 0.0365(10) 0.0325(10) 0.0518(11) 0.0163(8) 0.0098(8) 0.0097(8)
F26 0.0257(9) 0.0424(10) 0.0370(10) 0.0026(8) 0.0028(8) 0.0016(7)
F27 0.0352(10) 0.0570(12) 0.0626(13) 0.0171(10) 0.0231(9) 0.0054(9)
F28 0.0629(13) 0.0854(15) 0.0412(12) 0.0276(11) 0.0275(10) 0.0201(11)
F29 0.0574(13) 0.0894(15) 0.0260(11) 0.0122(10) 0.0022(10) 0.0099(11)
F30 0.0324(10) 0.0455(10) 0.0295(10) 0.0011(8) -0.0006(8) -0.0030(8)
K1 0.0342(4) 0.0347(4) 0.0306(4) 0.0078(3) 0.0070(3) 0.0076(3)
O9 0.0338(12) 0.0365(13) 0.0500(14) 0.0071(10) 0.0056(10) 0.0030(10)
O10 0.0411(13) 0.0393(12) 0.0364(13) 0.0068(10) 0.0059(10) 0.0083(10)
O11 0.0343(12) 0.0444(14) 0.0496(14) 0.0188(11) 0.0080(11) 0.0118(10)
O12 0.0325(13) 0.0516(15) 0.0504(15) 0.0088(11) 0.0073(11) 0.0039(10)
O13 0.0443(13) 0.0395(12) 0.0328(12) -0.0001(10) 0.0079(11) 0.0091(10)
O14 0.0405(13) 0.0412(13) 0.0361(13) 0.0081(10) 0.0057(10) 0.0093(10)
C37 0.0377(19) 0.041(2) 0.051(2) 0.0104(17) 0.0008(16) -0.0051(15)
C38 0.048(2) 0.0342(18) 0.041(2) 0.0064(15) 0.0026(17) 0.0041(15)
C39 0.052(2) 0.0381(19) 0.047(2) 0.0107(16) 0.0158(18) 0.0171(16)
C40 0.052(2) 0.050(2) 0.064(3) 0.0261(19) 0.022(2) 0.0235(18)
C41 0.040(2) 0.064(3) 0.061(3) 0.022(2) 0.0079(19) 0.0147(18)
C42 0.0295(19) 0.063(3) 0.061(2) 0.0123(19) 0.0065(17) 0.0075(17)
C43 0.042(2) 0.052(2) 0.070(3) 0.000(2) 0.0037(19) -0.0037(18)
C44 0.050(2) 0.049(2) 0.045(2) -0.0093(17) -0.0025(18) 0.0035(17)
C45 0.051(2) 0.045(2) 0.046(2) 0.0027(16) 0.0201(18) 0.0107(17)
C46 0.044(2) 0.044(2) 0.052(2) 0.0130(17) 0.0124(18) 0.0152(16)
C47 0.041(2) 0.052(2) 0.0331(19) 0.0064(16) 0.0047(16) 0.0161(16)
C48 0.0327(18) 0.056(2) 0.045(2) 0.0103(17) 0.0039(16) 0.0101(16)
K2 0.0547(5) 0.0281(4) 0.0363(4) 0.0045(3) -0.0042(3) 0.0047(3)
O15 0.076(2) 0.0411(15) 0.0663(18) 0.0261(14) -0.0255(15) -0.0175(14)
O16 0.0783(18) 0.0513(15) 0.0383(14) 0.0173(12) 0.0113(13) -0.0090(13)
O17 0.0387(13) 0.0416(13) 0.0444(14) 0.0060(11) 0.0118(11) 0.0077(10)
O18 0.0523(14) 0.0368(12) 0.0383(14) 0.0135(10) 0.0083(11) 0.0143(10)
O19 0.0490(14) 0.0441(14) 0.0382(13) 0.0058(11) 0.0081(11) 0.0048(11)
O20 0.0485(15) 0.0303(13) 0.0657(18) -0.0020(12) -0.0070(13) -0.0026(11)
C49 0.095(3) 0.046(2) 0.052(3) 0.025(2) -0.007(2) -0.018(2)
C50 0.121(4) 0.064(3) 0.043(2) 0.026(2) 0.010(2) -0.018(3)
C51 0.061(3) 0.083(3) 0.040(2) 0.015(2) 0.0171(19) 0.003(2)
C52 0.042(2) 0.066(2) 0.042(2) 0.0094(18) 0.0145(17) 0.0085(17)
C53 0.043(2) 0.0316(19) 0.066(3) 0.0020(17) 0.0165(18) 0.0087(15)
C54 0.048(2) 0.0371(19) 0.068(3) 0.0213(18) 0.0150(19) 0.0160(16)
C55 0.066(3) 0.053(2) 0.047(2) 0.0287(19) 0.0042(19) 0.0071(19)
C56 0.063(2) 0.055(2) 0.0254(18) 0.0112(16) 0.0060(17) -0.0033(19)
C57 0.054(2) 0.066(3) 0.045(2) -0.0066(19) 0.0078(19) 0.006(2)
C58 0.049(2) 0.050(2) 0.066(3) -0.017(2) 0.000(2) 0.0052(18)
C59 0.054(2) 0.030(2) 0.100(4) 0.007(2) 0.001(2) 0.0030(17)
C60 0.061(3) 0.040(2) 0.128(4) 0.039(3) -0.027(3) -0.007(2)
S2 0.0303(4) 0.0211(4) 0.0204(4) 0.0041(3) 0.0037(3) 0.0081(3)
O5 0.0298(11) 0.0215(10) 0.0223(10) 0.0032(8) 0.0023(8) 0.0086(8)
O6 0.0324(11) 0.0217(10) 0.0210(10) 0.0023(8) 0.0050(8) 0.0066(8)
O7 0.0419(12) 0.0257(11) 0.0259(11) 0.0085(9) 0.0079(9) 0.0088(9)
O8 0.0320(11) 0.0270(11) 0.0253(11) 0.0028(9) -0.0024(9) 0.0073(9)
B3 0.0353(19) 0.0261(18) 0.0223(18) 0.0066(14) 0.0033(15) 0.0096(15)
C61 0.0387(18) 0.0196(15) 0.0251(16) 0.0042(12) 0.0032(14) 0.0068(13)
C62 0.0395(18) 0.0207(15) 0.0256(17) 0.0036(12) 0.0016(15) 0.0044(13)
C63 0.048(2) 0.0269(17) 0.037(2) 0.0045(14) 0.0173(17) 0.0021(14)
C64 0.058(2) 0.0348(18) 0.0197(18) 0.0018(14) 0.0093(16) -0.0077(16)
C65 0.059(2) 0.0306(18) 0.0215(18) 0.0033(14) -0.0067(17) -0.0068(16)
C66 0.045(2) 0.0198(15) 0.0268(18) -0.0001(13) 0.0043(15) 0.0046(13)
C67 0.0349(17) 0.0325(17) 0.0199(16) 0.0011(13) -0.0017(13) 0.0137(14)
C68 0.043(2) 0.0388(19) 0.0366(19) 0.0031(15) -0.0036(16) 0.0164(16)
C69 0.054(2) 0.045(2) 0.059(3) -0.0058(18) -0.008(2) 0.0291(19)
C70 0.039(2) 0.069(3) 0.054(2) -0.013(2) -0.0084(18) 0.033(2)
C71 0.0287(19) 0.068(3) 0.036(2) -0.0053(17) 0.0006(15) 0.0073(17)
C72 0.0349(18) 0.0393(19) 0.0281(18) 0.0015(14) -0.0003(14) 0.0101(15)
C73 0.0339(17) 0.0223(15) 0.0251(16) 0.0047(12) 0.0062(13) 0.0136(13)
C74 0.0451(19) 0.0245(16) 0.0202(16) 0.0046(13) 0.0083(14) 0.0120(14)
C75 0.0362(18) 0.0201(16) 0.039(2) 0.0038(14) 0.0088(15) 0.0052(13)
C76 0.0392(18) 0.0270(17) 0.0263(18) -0.0061(14) 0.0009(14) 0.0094(14)
C77 0.0455(19) 0.0313(17) 0.0172(16) 0.0013(13) 0.0077(14) 0.0136(15)
C78 0.0343(17) 0.0244(16) 0.0270(17) 0.0070(13) 0.0104(13) 0.0099(13)
F31 0.0370(10) 0.0383(10) 0.0330(10) 0.0090(8) 0.0073(8) 0.0100(8)
F32 0.0523(12) 0.0588(13) 0.0460(12) 0.0056(9) 0.0250(10) 0.0015(10)
F33 0.0804(15) 0.0634(13) 0.0249(11) 0.0031(9) 0.0147(10) -0.0151(11)
F34 0.0662(13) 0.0646(13) 0.0251(10) 0.0123(9) -0.0086(10) -0.0082(10)
F35 0.0406(11) 0.0469(11) 0.0316(10) 0.0074(8) -0.0034(8) 0.0113(8)
F36 0.0613(13) 0.0370(11) 0.0698(14) 0.0211(10) 0.0041(11) 0.0173(10)
F37 0.0843(17) 0.0520(14) 0.123(2) 0.0054(13) -0.0143(15) 0.0479(12)
F38 0.0455(14) 0.111(2) 0.123(2) -0.0208(16) 0.0061(14) 0.0465(13)
F39 0.0362(12) 0.1099(19) 0.0688(15) 0.0068(13) 0.0171(11) 0.0105(12)
F40 0.0391(11) 0.0513(12) 0.0530(12) 0.0198(9) 0.0113(9) 0.0063(9)
F41 0.0656(12) 0.0288(9) 0.0264(10) 0.0092(7) 0.0103(9) 0.0020(8)
F42 0.0565(12) 0.0298(10) 0.0438(11) 0.0015(8) 0.0097(9) -0.0026(9)
F43 0.0565(12) 0.0416(11) 0.0305(10) -0.0109(8) -0.0012(9) 0.0036(9)
F44 0.0639(13) 0.0464(11) 0.0207(10) 0.0015(8) 0.0090(8) 0.0130(9)
F45 0.0482(11) 0.0335(9) 0.0283(9) 0.0059(7) 0.0126(8) 0.0046(8)
B4 0.0260(17) 0.0212(17) 0.0240(18) 0.0016(14) 0.0015(14) 0.0054(13)
C79 0.0270(16) 0.0261(15) 0.0212(15) -0.0004(12) 0.0024(12) 0.0064(12)
C80 0.0337(17) 0.0254(16) 0.0280(17) 0.0057(13) 0.0025(13) 0.0088(13)
C81 0.0343(18) 0.0305(17) 0.0317(18) 0.0071(14) 0.0112(14) 0.0013(14)
C82 0.0229(17) 0.048(2) 0.0391(19) 0.0039(16) 0.0077(14) 0.0082(15)
C83 0.0315(18) 0.0349(18) 0.0422(19) 0.0082(15) 0.0061(15) 0.0130(14)
C84 0.0330(18) 0.0267(16) 0.0295(17) 0.0015(13) 0.0046(14) 0.0076(13)
C85 0.0241(15) 0.0229(15) 0.0289(17) 0.0025(13) 0.0059(13) 0.0041(12)
C86 0.0318(17) 0.0268(17) 0.0378(19) -0.0006(14) -0.0001(15) 0.0055(13)
C87 0.050(2) 0.0218(17) 0.055(2) 0.0009(16) 0.0113(18) 0.0107(15)
C88 0.042(2) 0.0326(19) 0.060(2) 0.0197(17) 0.0150(18) 0.0193(15)
C89 0.0292(17) 0.0339(18) 0.0413(19) 0.0156(15) 0.0067(15) 0.0090(14)
C90 0.0298(16) 0.0234(16) 0.0314(17) 0.0064(13) 0.0071(14) 0.0068(13)
C91 0.0246(15) 0.0232(15) 0.0261(16) -0.0001(12) 0.0038(13) 0.0086(12)
C92 0.0288(17) 0.0307(16) 0.0250(17) -0.0036(13) 0.0020(14) 0.0094(13)
C93 0.0288(17) 0.0435(19) 0.035(2) 0.0033(15) 0.0131(15) 0.0074(14)
C94 0.047(2) 0.059(2) 0.0254(19) 0.0081(16) 0.0171(16) 0.0126(17)
C95 0.0326(18) 0.063(2) 0.0186(17) 0.0002(15) -0.0006(14) 0.0097(16)
C96 0.0277(17) 0.0346(17) 0.0297(18) 0.0008(14) 0.0056(14) 0.0041(13)
F46 0.0357(10) 0.0449(11) 0.0554(12) 0.0291(9) 0.0069(9) 0.0083(8)
F47 0.0399(11) 0.0536(12) 0.0531(12) 0.0206(10) 0.0135(9) -0.0034(9)
F48 0.0270(10) 0.0774(14) 0.0774(15) 0.0246(12) 0.0200(10) 0.0114(9)
F49 0.0378(11) 0.0660(13) 0.0809(15) 0.0336(11) 0.0135(10) 0.0284(10)
F50 0.0372(10) 0.0325(9) 0.0504(11) 0.0191(8) 0.0102(8) 0.0112(8)
F51 0.0529(12) 0.0315(10) 0.0468(12) -0.0110(8) -0.0120(10) 0.0086(8)
F52 0.0840(16) 0.0280(11) 0.0788(16) -0.0111(10) -0.0020(12) 0.0187(10)
F53 0.0620(13) 0.0351(10) 0.0868(15) 0.0240(10) 0.0176(11) 0.0283(9)
F54 0.0364(10) 0.0482(11) 0.0513(12) 0.0218(9) 0.0023(9) 0.0155(8)
F55 0.0360(10) 0.0271(9) 0.0363(10) 0.0027(8) -0.0047(8) 0.0097(7)
F56 0.0268(9) 0.0504(11) 0.0319(10) -0.0019(8) 0.0023(8) 0.0014(8)
F57 0.0363(11) 0.0727(14) 0.0495(12) 0.0061(10) 0.0224(9) 0.0001(10)
F58 0.0566(13) 0.1140(18) 0.0361(12) 0.0229(12) 0.0238(10) 0.0149(12)
F59 0.0445(12) 0.1108(18) 0.0246(11) 0.0077(11) 0.0023(9) 0.0098(11)
F60 0.0305(10) 0.0506(11) 0.0307(10) 0.0009(8) 0.0015(8) -0.0011(8)
K3 0.0333(4) 0.0379(4) 0.0306(4) 0.0113(3) 0.0063(3) 0.0051(3)
O21 0.0488(14) 0.0431(13) 0.0415(14) 0.0097(11) 0.0105(11) 0.0098(11)
O22 0.0386(14) 0.0627(16) 0.0576(16) 0.0241(13) 0.0104(12) 0.0189(12)
O23 0.0341(13) 0.0671(17) 0.0498(15) 0.0186(12) 0.0064(11) 0.0006(12)
O24 0.0528(15) 0.0405(13) 0.0362(13) 0.0037(10) 0.0058(11) 0.0069(11)
O25 0.0394(13) 0.0451(14) 0.0387(13) 0.0119(10) 0.0079(11) 0.0099(10)
O26 0.0334(13) 0.0437(14) 0.0525(15) 0.0084(11) 0.0051(11) -0.0003(10)
C97 0.076(3) 0.050(2) 0.059(3) 0.0183(19) 0.028(2) 0.026(2)
C98 0.057(2) 0.062(3) 0.076(3) 0.033(2) 0.032(2) 0.033(2)
C99 0.045(2) 0.098(3) 0.062(3) 0.023(2) 0.006(2) 0.026(2)
C100 0.031(2) 0.091(3) 0.059(3) 0.015(2) 0.0061(18) 0.005(2)
C101 0.047(2) 0.068(3) 0.057(3) 0.007(2) -0.006(2) -0.012(2)
C102 0.062(3) 0.041(2) 0.046(2) -0.0051(17) -0.009(2) -0.0046(18)
C103 0.071(3) 0.0341(19) 0.045(2) 0.0065(16) 0.013(2) 0.0091(18)
C104 0.056(2) 0.044(2) 0.060(2) 0.0202(18) 0.019(2) 0.0190(18)
C105 0.044(2) 0.064(3) 0.051(2) 0.0089(19) 0.0053(19) 0.0178(18)
C106 0.0294(19) 0.067(3) 0.058(2) 0.0045(19) 0.0028(17) 0.0071(17)
C107 0.048(2) 0.049(2) 0.045(2) 0.0068(17) 0.0020(18) -0.0085(17)
C108 0.059(2) 0.0354(19) 0.037(2) 0.0048(16) -0.0006(18) -0.0043(17)
K4 0.0406(4) 0.0293(4) 0.0305(4) 0.0035(3) 0.0063(3) 0.0078(3)
O27 0.0580(15) 0.0300(12) 0.0382(13) 0.0100(10) 0.0126(11) 0.0115(10)
O28 0.0397(13) 0.0325(12) 0.0365(13) 0.0024(10) 0.0050(10) 0.0008(10)
O29 0.0387(13) 0.0406(13) 0.0349(12) 0.0043(10) 0.0066(10) 0.0118(10)
O30 0.0563(15) 0.0396(13) 0.0368(13) 0.0012(10) 0.0050(11) 0.0159(11)
O31 0.0395(13) 0.0372(12) 0.0367(13) 0.0057(10) 0.0070(10) 0.0130(10)
O32 0.0396(13) 0.0362(12) 0.0414(13) 0.0101(10) 0.0103(10) 0.0080(10)
C109 0.056(2) 0.038(2) 0.058(2) 0.0215(17) 0.0160(18) 0.0112(17)
C110 0.047(2) 0.0289(18) 0.057(2) 0.0091(16) 0.0173(18) 0.0043(15)
C111 0.0418(19) 0.0344(18) 0.041(2) -0.0040(15) 0.0025(16) 0.0114(15)
C112 0.049(2) 0.046(2) 0.0361(19) 0.0016(16) 0.0115(16) 0.0208(16)
C113 0.047(2) 0.049(2) 0.036(2) -0.0023(16) -0.0050(16) 0.0148(16)
C114 0.056(2) 0.051(2) 0.035(2) 0.0022(16) -0.0049(17) 0.0139(17)
C115 0.047(2) 0.040(2) 0.040(2) 0.0071(16) 0.0011(16) 0.0146(16)
C116 0.050(2) 0.043(2) 0.054(2) 0.0090(17) 0.0088(18) 0.0238(16)
C117 0.049(2) 0.0305(18) 0.039(2) -0.0052(15) 0.0069(16) 0.0093(15)
C118 0.055(2) 0.041(2) 0.040(2) 0.0000(16) 0.0172(17) 0.0148(16)
C119 0.044(2) 0.050(2) 0.0325(19) 0.0090(16) 0.0114(15) 0.0061(16)
C120 0.057(2) 0.045(2) 0.0330(19) 0.0138(16) 0.0106(16) 0.0075(17)
C121 0.120(5) 0.080(3) 0.089(4) 0.019(3) 0.014(3) 0.045(3)
Cl1 0.1044(11) 0.0733(9) 0.0597(8) 0.0190(6) 0.0223(7) 0.0395(7)
Cl2 0.1236(14) 0.0935(12) 0.1538(17) 0.0479(11) 0.0569(12) 0.0316(10)
C122 0.081(3) 0.078(3) 0.082(3) 0.034(3) 0.015(3) 0.031(2)
Cl3 0.0784(7) 0.0791(7) 0.0555(6) 0.0236(5) 0.0213(5) 0.0357(6)
Cl4A 0.0864(16) 0.0673(9) 0.095(2) 0.0294(12) 0.0384(15) 0.0239(10)
Cl4B 0.0864(16) 0.0673(9) 0.095(2) 0.0294(12) 0.0384(15) 0.0239(10)
C123 0.120(5) 0.080(3) 0.089(4) 0.019(3) 0.014(3) 0.045(3)
Cl5 0.124(3) 0.107(3) 0.195(4) 0.050(2) 0.060(3) 0.0060(19)
Cl6 0.151(5) 0.171(4) 0.222(7) 0.068(5) 0.045(4) 0.009(4)
C124 0.120(5) 0.080(3) 0.089(4) 0.019(3) 0.014(3) 0.045(3)
Cl7 0.151(5) 0.171(4) 0.222(7) 0.068(5) 0.045(4) 0.009(4)
Cl8 0.124(3) 0.107(3) 0.195(4) 0.050(2) 0.060(3) 0.0060(19)

loop_
_atom_type_symbol
_atom_type_description
_atom_type_scat_dispersion_real
_atom_type_scat_dispersion_imag
_atom_type_scat_source
C C 0.0033 0.0016 'International Tables Vol C Tables 4.2.6.8 and 6.1.1.4'
H H 0.0000 0.0000 'International Tables Vol C Tables 4.2.6.8 and 6.1.1.4'
B B 0.0013 0.0007 'International Tables Vol C Tables 4.2.6.8 and 6.1.1.4'
O O 0.0106 0.0060 'International Tables Vol C Tables 4.2.6.8 and 6.1.1.4'
F F 0.0171 0.0103 'International Tables Vol C Tables 4.2.6.8 and 6.1.1.4'
S S 0.1246 0.1234 'International Tables Vol C Tables 4.2.6.8 and 6.1.1.4'
K K 0.2009 0.2494 'International Tables Vol C Tables 4.2.6.8 and 6.1.1.4'
Cl Cl 0.1484 0.1585 'International Tables Vol C Tables 4.2.6.8 and 6.1.1.4'

loop_
_geom_angle_atom_site_label_1
_geom_angle_atom_site_label_2
_geom_angle_atom_site_label_3
_geom_angle
O4 S1 O3 117.12(12)
O4 S1 O1 111.36(11)
O3 S1 O1 106.18(12)
O4 S1 O2 107.88(12)
O3 S1 O2 109.50(11)
O1 S1 O2 104.02(11)
S1 O1 B1 134.58(18)
B2 O2 S1 128.78(17)
S1 O3 K1 151.84(12)
O1 B1 C7 106.1(2)
O1 B1 C1 105.3(2)
C7 B1 C1 114.3(2)
O1 B1 C13 111.0(2)
C7 B1 C13 114.3(2)
C1 B1 C13 105.5(2)
C2 C1 C6 113.3(3)
C2 C1 B1 127.2(3)
C6 C1 B1 119.3(3)
F1 C2 C1 121.5(3)
F1 C2 C3 114.9(3)
C1 C2 C3 123.6(3)
F2 C3 C4 119.5(3)
F2 C3 C2 120.3(3)
C4 C3 C2 120.2(3)
F3 C4 C5 120.9(3)
F3 C4 C3 120.4(4)
C5 C4 C3 118.7(3)
F4 C5 C4 119.8(3)
F4 C5 C6 121.0(3)
C4 C5 C6 119.2(3)
F5 C6 C5 115.8(3)
F5 C6 C1 119.5(3)
C5 C6 C1 124.7(3)
C12 C7 C8 113.7(3)
C12 C7 B1 120.7(2)
C8 C7 B1 125.3(3)
F6 C8 C7 121.1(3)
F6 C8 C9 115.6(3)
C7 C8 C9 123.3(3)
C10 C9 F7 119.7(3)
C10 C9 C8 119.8(3)
F7 C9 C8 120.4(3)
F8 C10 C9 120.5(3)
F8 C10 C11 119.9(3)
C9 C10 C11 119.5(3)
F9 C11 C10 120.6(3)
F9 C11 C12 120.2(3)
C10 C11 C12 119.2(3)
F10 C12 C7 120.2(2)
F10 C12 C11 115.5(3)
C7 C12 C11 124.4(3)
C14 C13 C18 113.4(3)
C14 C13 B1 125.7(3)
C18 C13 B1 120.8(3)
F11 C14 C15 114.4(3)
F11 C14 C13 121.1(3)
C15 C14 C13 124.5(3)
F12 C15 C14 120.8(3)
F12 C15 C16 119.8(3)
C14 C15 C16 119.3(3)
F13 C16 C17 121.6(3)
F13 C16 C15 119.7(3)
C17 C16 C15 118.7(3)
F14 C17 C16 119.3(3)
F14 C17 C18 120.7(3)
C16 C17 C18 120.0(3)
F15 C18 C17 116.2(3)
F15 C18 C13 119.8(3)
C17 C18 C13 124.0(3)
C12 F10 K2 135.17(15)
O2 B2 C25 108.8(2)
O2 B2 C19 111.8(2)
C25 B2 C19 113.2(2)
O2 B2 C31 103.1(2)
C25 B2 C31 113.6(2)
C19 B2 C31 105.9(2)
C20 C19 C24 113.4(3)
C20 C19 B2 128.0(2)
C24 C19 B2 118.5(3)
F16 C20 C21 115.1(3)
F16 C20 C19 121.2(2)
C21 C20 C19 123.7(3)
F17 C21 C22 118.8(3)
F17 C21 C20 120.9(3)
C22 C21 C20 120.3(3)
F18 C22 C21 121.1(3)
F18 C22 C23 120.3(3)
C21 C22 C23 118.6(3)
F19 C23 C24 121.4(3)
F19 C23 C22 119.6(3)
C24 C23 C22 119.0(3)
C23 C24 F20 116.3(3)
C23 C24 C19 125.0(3)
F20 C24 C19 118.6(2)
C26 C25 C30 113.0(3)
C26 C25 B2 126.8(3)
C30 C25 B2 120.1(2)
F21 C26 C27 115.0(3)
F21 C26 C25 120.6(3)
C27 C26 C25 124.4(3)
F22 C27 C26 121.3(3)
F22 C27 C28 119.4(3)
C26 C27 C28 119.3(3)
F23 C28 C29 121.1(3)
F23 C28 C27 120.1(3)
C29 C28 C27 118.8(3)
F24 C29 C30 120.4(3)
F24 C29 C28 120.0(3)
C30 C29 C28 119.6(3)
F25 C30 C29 115.7(3)
F25 C30 C25 119.4(3)
C29 C30 C25 124.8(3)
C32 C31 C36 112.8(3)
C32 C31 B2 119.8(2)
C36 C31 B2 127.3(2)
F26 C32 C31 119.2(3)
F26 C32 C33 115.3(2)
C31 C32 C33 125.5(3)
F27 C33 C34 119.8(3)
F27 C33 C32 121.6(3)
C34 C33 C32 118.6(3)
C35 C34 F28 120.4(3)
C35 C34 C33 119.3(3)
F28 C34 C33 120.3(3)
C34 C35 F29 119.9(3)
C34 C35 C36 119.7(3)
F29 C35 C36 120.4(3)
F30 C36 C35 114.4(3)
F30 C36 C31 121.6(3)
C35 C36 C31 124.0(3)
C32 F26 K2 146.58(16)
O3 K1 O9 103.86(7)
O3 K1 O13 84.63(7)
O9 K1 O13 116.24(7)
O3 K1 O11 107.17(7)
O9 K1 O11 116.96(7)
O13 K1 O11 120.08(7)
O3 K1 O12 103.17(7)
O9 K1 O12 152.12(7)
O13 K1 O12 59.92(7)
O11 K1 O12 60.19(7)
O3 K1 O10 122.62(7)
O9 K1 O10 58.64(7)
O13 K1 O10 152.62(7)
O11 K1 O10 58.36(7)
O12 K1 O10 110.68(7)
O3 K1 O14 90.23(7)
O9 K1 O14 58.24(7)
O13 K1 O14 58.68(7)
O11 K1 O14 162.53(7)
O12 K1 O14 115.09(7)
O10 K1 O14 113.68(7)
O3 K1 Cl1 156.80(5)
O9 K1 Cl1 84.21(6)
O13 K1 Cl1 72.37(6)
O11 K1 Cl1 87.56(6)
O12 K1 Cl1 68.16(6)
O10 K1 Cl1 80.27(5)
O14 K1 Cl1 75.41(5)
O3 K1 C47 81.29(8)
O9 K1 C47 42.08(7)
O13 K1 C47 79.29(8)
O11 K1 C47 158.94(8)
O12 K1 C47 137.92(7)
O10 K1 C47 100.71(8)
O14 K1 C47 23.17(7)
Cl1 K1 C47 91.23(7)
C48 O9 C37 113.0(2)
C48 O9 K1 121.54(18)
C37 O9 K1 120.88(18)
C39 O10 C38 111.4(2)
C39 O10 K1 106.62(17)
C38 O10 K1 112.87(17)
C41 O11 C40 111.5(2)
C41 O11 K1 117.20(19)
C40 O11 K1 121.12(18)
C42 O12 C43 112.4(3)
C42 O12 K1 110.78(19)
C43 O12 K1 111.39(19)
C44 O13 C45 113.7(2)
C44 O13 K1 118.25(18)
C45 O13 K1 120.98(18)
C47 O14 C46 112.7(2)
C47 O14 K1 102.71(17)
C46 O14 K1 107.00(17)
O9 C37 C38 108.4(3)
O9 C37 H37A 110.0
C38 C37 H37A 110.0
O9 C37 H37B 110.0
C38 C37 H37B 110.0
H37A C37 H37B 108.4
O10 C38 C37 109.0(3)
O10 C38 H38A 109.9
C37 C38 H38A 109.9
O10 C38 H38B 109.9
C37 C38 H38B 109.9
H38A C38 H38B 108.3
O10 C39 C40 108.2(3)
O10 C39 H39A 110.1
C40 C39 H39A 110.1
O10 C39 H39B 110.1
C40 C39 H39B 110.1
H39A C39 H39B 108.4
O11 C40 C39 108.3(3)
O11 C40 H40A 110.0
C39 C40 H40A 110.0
O11 C40 H40B 110.0
C39 C40 H40B 110.0
H40A C40 H40B 108.4
O11 C41 C42 109.3(3)
O11 C41 H41A 109.8
C42 C41 H41A 109.8
O11 C41 H41B 109.8
C42 C41 H41B 109.8
H41A C41 H41B 108.3
O12 C42 C41 109.0(3)
O12 C42 H42A 109.9
C41 C42 H42A 109.9
O12 C42 H42B 109.9
C41 C42 H42B 109.9
H42A C42 H42B 108.3
O12 C43 C44 109.1(3)
O12 C43 H43A 109.9
C44 C43 H43A 109.9
O12 C43 H43B 109.9
C44 C43 H43B 109.9
H43A C43 H43B 108.3
O13 C44 C43 108.7(3)
O13 C44 H44A 110.0
C43 C44 H44A 110.0
O13 C44 H44B 110.0
C43 C44 H44B 110.0
H44A C44 H44B 108.3
O13 C45 C46 108.3(3)
O13 C45 H45A 110.0
C46 C45 H45A 110.0
O13 C45 H45B 110.0
C46 C45 H45B 110.0
H45A C45 H45B 108.4
O14 C46 C45 108.4(3)
O14 C46 H46A 110.0
C45 C46 H46A 110.0
O14 C46 H46B 110.0
C45 C46 H46B 110.0
H46A C46 H46B 108.4
O14 C47 C48 107.5(3)
O14 C47 K1 54.12(14)
C48 C47 K1 84.98(18)
O14 C47 H47A 110.2
C48 C47 H47A 110.2
K1 C47 H47A 162.0
O14 C47 H47B 110.2
C48 C47 H47B 110.2
K1 C47 H47B 73.4
H47A C47 H47B 108.5
O9 C48 C47 107.9(3)
O9 C48 H48A 110.1
C47 C48 H48A 110.1
O9 C48 H48B 110.1
C47 C48 H48B 110.1
H48A C48 H48B 108.4
F26 K2 O18 80.91(7)
F26 K2 O15 115.13(7)
O18 K2 O15 157.75(8)
F26 K2 O20 134.77(7)
O18 K2 O20 119.52(8)
O15 K2 O20 61.02(9)
F26 K2 O19 122.21(7)
O18 K2 O19 59.90(7)
O15 K2 O19 116.21(8)
O20 K2 O19 59.63(7)
F26 K2 O17 64.99(6)
O18 K2 O17 60.01(7)
O15 K2 O17 111.13(9)
O20 K2 O17 159.98(7)
O19 K2 O17 116.35(7)
F26 K2 O16 108.57(7)
O18 K2 O16 103.19(8)
O15 K2 O16 58.20(9)
O20 K2 O16 105.10(8)
O19 K2 O16 119.91(7)
O17 K2 O16 58.37(7)
F26 K2 F10 68.38(6)
O18 K2 F10 123.93(6)
O15 K2 F10 77.76(8)
O20 K2 F10 66.92(7)
O19 K2 F10 98.68(6)
O17 K2 F10 131.63(6)
O16 K2 F10 130.25(7)
C49 O15 C60 113.2(3)
C49 O15 K2 115.1(2)
C60 O15 K2 110.6(2)
C51 O16 C50 111.8(3)
C51 O16 K2 117.0(2)
C50 O16 K2 116.1(2)
C52 O17 C53 112.9(2)
C52 O17 K2 113.51(19)
C53 O17 K2 110.96(17)
C55 O18 C54 112.9(3)
C55 O18 K2 117.78(18)
C54 O18 K2 121.09(18)
C56 O19 C57 112.2(3)
C56 O19 K2 108.84(17)
C57 O19 K2 110.3(2)
C59 O20 C58 112.5(3)
C59 O20 K2 117.4(2)
C58 O20 K2 117.40(19)
O15 C49 C50 107.4(3)
O15 C49 H49A 110.2
C50 C49 H49A 110.2
O15 C49 H49B 110.2
C50 C49 H49B 110.2
H49A C49 H49B 108.5
O16 C50 C49 109.0(3)
O16 C50 H50A 109.9
C49 C50 H50A 109.9
O16 C50 H50B 109.9
C49 C50 H50B 109.9
H50A C50 H50B 108.3
O16 C51 C52 109.8(3)
O16 C51 H51A 109.7
C52 C51 H51A 109.7
O16 C51 H51B 109.7
C52 C51 H51B 109.7
H51A C51 H51B 108.2
O17 C52 C51 108.8(3)
O17 C52 H52A 109.9
C51 C52 H52A 109.9
O17 C52 H52B 109.9
C51 C52 H52B 109.9
H52A C52 H52B 108.3
O17 C53 C54 113.7(3)
O17 C53 H53A 108.8
C54 C53 H53A 108.8
O17 C53 H53B 108.8
C54 C53 H53B 108.8
H53A C53 H53B 107.7
O18 C54 C53 107.7(3)
O18 C54 H54A 110.2
C53 C54 H54A 110.2
O18 C54 H54B 110.2
C53 C54 H54B 110.2
H54A C54 H54B 108.5
O18 C55 C56 109.1(3)
O18 C55 H55A 109.9
C56 C55 H55A 109.9
O18 C55 H55B 109.9
C56 C55 H55B 109.9
H55A C55 H55B 108.3
O19 C56 C55 108.1(3)
O19 C56 H56A 110.1
C55 C56 H56A 110.1
O19 C56 H56B 110.1
C55 C56 H56B 110.1
H56A C56 H56B 108.4
O19 C57 C58 108.5(3)
O19 C57 H57A 110.0
C58 C57 H57A 110.0
O19 C57 H57B 110.0
C58 C57 H57B 110.0
H57A C57 H57B 108.4
O20 C58 C57 108.1(3)
O20 C58 H58A 110.1
C57 C58 H58A 110.1
O20 C58 H58B 110.1
C57 C58 H58B 110.1
H58A C58 H58B 108.4
O20 C59 C60 107.4(3)
O20 C59 H59A 110.2
C60 C59 H59A 110.2
O20 C59 H59B 110.2
C60 C59 H59B 110.2
H59A C59 H59B 108.5
O15 C60 C59 113.4(3)
O15 C60 H60A 108.9
C59 C60 H60A 108.9
O15 C60 H60B 108.9
C59 C60 H60B 108.9
H60A C60 H60B 107.7
O7 S2 O8 117.01(12)
O7 S2 O5 106.74(11)
O8 S2 O5 111.36(11)
O7 S2 O6 109.80(11)
O8 S2 O6 107.06(11)
O5 S2 O6 104.13(10)
S2 O5 B3 133.37(18)
B4 O6 S2 128.70(17)
S2 O7 K3 152.96(12)
S2 O8 K4 123.26(10)
O5 B3 C67 106.4(2)
O5 B3 C73 111.2(2)
C67 B3 C73 103.2(2)
O5 B3 C61 108.0(2)
C67 B3 C61 112.5(2)
C73 B3 C61 115.1(2)
C62 C61 C66 113.6(3)
C62 C61 B3 122.2(3)
C66 C61 B3 124.1(3)
F31 C62 C63 115.5(3)
F31 C62 C61 119.7(2)
C63 C62 C61 124.7(3)
F32 C63 C62 121.5(3)
F32 C63 C64 119.0(3)
C62 C63 C64 119.4(3)
F33 C64 C65 120.5(3)
F33 C64 C63 120.9(3)
C65 C64 C63 118.6(3)
F34 C65 C64 119.8(3)
F34 C65 C66 120.1(3)
C64 C65 C66 120.1(3)
F35 C66 C61 121.6(3)
F35 C66 C65 114.9(3)
C61 C66 C65 123.4(3)
C72 C67 C68 113.2(3)
C72 C67 B3 127.4(3)
C68 C67 B3 119.2(3)
F36 C68 C69 116.6(3)
F36 C68 C67 118.4(3)
C69 C68 C67 124.9(4)
F37 C69 C68 120.8(4)
F37 C69 C70 119.6(3)
C68 C69 C70 119.6(3)
F38 C70 C69 120.9(4)
F38 C70 C71 120.1(4)
C69 C70 C71 118.9(3)
F39 C71 C70 120.1(3)
F39 C71 C72 120.0(3)
C70 C71 C72 119.8(3)
F40 C72 C67 121.6(3)
F40 C72 C71 114.9(3)
C67 C72 C71 123.5(3)
C74 C73 C78 113.0(2)
C74 C73 B3 126.6(2)
C78 C73 B3 119.8(2)
F41 C74 C73 121.4(2)
F41 C74 C75 114.8(2)
C73 C74 C75 123.8(3)
F42 C75 C76 119.9(3)
F42 C75 C74 119.9(3)
C76 C75 C74 120.2(3)
F43 C76 C77 121.2(3)
F43 C76 C75 120.4(3)
C77 C76 C75 118.5(3)
F44 C77 C76 119.4(3)
F44 C77 C78 120.9(3)
C76 C77 C78 119.7(3)
F45 C78 C77 115.5(2)
F45 C78 C73 119.8(2)
C77 C78 C73 124.7(3)
C62 F31 K4 149.73(15)
O6 B4 C79 109.2(2)
O6 B4 C85 111.4(2)
C79 B4 C85 113.8(2)
O6 B4 C91 102.8(2)
C79 B4 C91 113.3(2)
C85 B4 C91 105.9(2)
C80 C79 C84 113.1(3)
C80 C79 B4 126.2(2)
C84 C79 B4 120.6(2)
F46 C80 C81 115.4(3)
F46 C80 C79 120.5(3)
C81 C80 C79 124.1(3)
F47 C81 C82 119.6(3)
F47 C81 C80 120.5(3)
C82 C81 C80 119.9(3)
F48 C82 C83 120.6(3)
F48 C82 C81 120.4(3)
C83 C82 C81 119.0(3)
F49 C83 C82 120.4(3)
F49 C83 C84 120.5(3)
C82 C83 C84 119.1(3)
F50 C84 C83 115.7(3)
F50 C84 C79 119.6(3)
C83 C84 C79 124.7(3)
C86 C85 C90 113.2(3)
C86 C85 B4 118.4(2)
C90 C85 B4 128.4(2)
F51 C86 C87 116.7(3)
F51 C86 C85 118.5(3)
C87 C86 C85 124.7(3)
F52 C87 C88 120.2(3)
F52 C87 C86 120.3(3)
C88 C87 C86 119.6(3)
F53 C88 C89 120.3(3)
F53 C88 C87 120.7(3)
C89 C88 C87 119.0(3)
F54 C89 C88 119.0(3)
F54 C89 C90 121.2(3)
C88 C89 C90 119.8(3)
F55 C90 C89 115.3(3)
F55 C90 C85 121.0(2)
C89 C90 C85 123.7(3)
C92 C91 C96 112.9(3)
C92 C91 B4 119.8(2)
C96 C91 B4 127.4(2)
F56 C92 C93 115.5(3)
F56 C92 C91 119.3(3)
C93 C92 C91 125.1(3)
F57 C93 C94 119.7(3)
F57 C93 C92 121.3(3)
C94 C93 C92 119.0(3)
F58 C94 C95 120.0(3)
F58 C94 C93 120.9(3)
C95 C94 C93 119.2(3)
F59 C95 C94 119.7(3)
F59 C95 C96 120.7(3)
C94 C95 C96 119.6(3)
F60 C96 C91 121.6(3)
F60 C96 C95 114.4(3)
C91 C96 C95 124.1(3)
C90 F55 K4 132.14(15)
C92 F56 K4 163.25(15)
O7 K3 O26 103.81(7)
O7 K3 O24 82.82(7)
O26 K3 O24 116.59(8)
O7 K3 O22 106.66(7)
O26 K3 O22 117.34(8)
O24 K3 O22 120.50(8)
O7 K3 O23 99.58(7)
O26 K3 O23 155.79(7)
O24 K3 O23 60.12(8)
O22 K3 O23 60.38(8)
O7 K3 O21 122.21(7)
O26 K3 O21 58.88(7)
O24 K3 O21 154.85(7)
O22 K3 O21 58.49(7)
O23 K3 O21 112.68(8)
O7 K3 O25 91.80(7)
O26 K3 O25 58.73(7)
O24 K3 O25 58.07(7)
O22 K3 O25 161.34(7)
O23 K3 O25 114.75(7)
O21 K3 O25 113.87(7)
O7 K3 Cl3 156.57(5)
O26 K3 Cl3 87.56(6)
O24 K3 Cl3 73.75(6)
O22 K3 Cl3 85.26(6)
O23 K3 Cl3 68.33(6)
O21 K3 Cl3 81.22(6)
O25 K3 Cl3 76.49(5)
O7 K3 C105 83.21(8)
O26 K3 C105 41.93(8)
O24 K3 C105 78.20(8)
O22 K3 C105 159.27(8)
O23 K3 C105 137.24(8)
O21 K3 C105 100.78(8)
O25 K3 C105 23.02(7)
Cl3 K3 C105 92.44(7)
O7 K3 C101 83.38(9)
O26 K3 C101 156.87(9)
O24 K3 C101 41.63(9)
O22 K3 C101 80.33(9)
O23 K3 C101 22.74(8)
O21 K3 C101 135.35(9)
O25 K3 C101 99.59(9)
Cl3 K3 C101 78.76(8)
C105 K3 C101 119.47(10)
C97 O21 C108 112.8(3)
C97 O21 K3 107.34(19)
C108 O21 K3 111.63(18)
C99 O22 C98 112.4(3)
C99 O22 K3 116.7(2)
C98 O22 K3 120.82(19)
C100 O23 C101 112.3(3)
C100 O23 K3 110.6(2)
C101 O23 K3 107.99(19)
C103 O24 C102 114.0(3)
C103 O24 K3 121.86(19)
C102 O24 K3 118.0(2)
C105 O25 C104 112.4(3)
C105 O25 K3 103.22(18)
C104 O25 K3 109.28(18)
C106 O26 C107 113.2(3)
C106 O26 K3 120.79(19)
C107 O26 K3 120.33(19)
O21 C97 C98 109.1(3)
O21 C97 H97A 109.9
C98 C97 H97A 109.9
O21 C97 H97B 109.9
C98 C97 H97B 109.9
H97A C97 H97B 108.3
O22 C98 C97 108.6(3)
O22 C98 H98A 110.0
C97 C98 H98A 110.0
O22 C98 H98B 110.0
C97 C98 H98B 110.0
H98A C98 H98B 108.3
O22 C99 C100 109.4(3)
O22 C99 H99A 109.8
C100 C99 H99A 109.8
O22 C99 H99B 109.8
C100 C99 H99B 109.8
H99A C99 H99B 108.2
O23 C100 C99 109.3(3)
O23 C100 H10A 109.8
C99 C100 H10A 109.8
O23 C100 H10B 109.8
C99 C100 H10B 109.8
H10A C100 H10B 108.3
O23 C101 C102 108.4(3)
O23 C101 K3 49.27(15)
C102 C101 K3 83.2(2)
O23 C101 H10C 110.0
C102 C101 H10C 110.0
K3 C101 H10C 159.1
O23 C101 H10D 110.0
C102 C101 H10D 110.0
K3 C101 H10D 80.6
H10C C101 H10D 108.4
O24 C102 C101 108.4(3)
O24 C102 H10E 110.0
C101 C102 H10E 110.0
O24 C102 H10F 110.0
C101 C102 H10F 110.0
H10E C102 H10F 108.4
O24 C103 C104 108.2(3)
O24 C103 H10G 110.1
C104 C103 H10G 110.1
O24 C103 H10H 110.1
C104 C103 H10H 110.1
H10G C103 H10H 108.4
O25 C104 C103 108.4(3)
O25 C104 H10I 110.0
C103 C104 H10I 110.0
O25 C104 H10J 110.0
C103 C104 H10J 110.0
H10I C104 H10J 108.4
O25 C105 C106 108.3(3)
O25 C105 K3 53.76(15)
C106 C105 K3 84.19(19)
O25 C105 H10K 110.0
C106 C105 H10K 110.0
K3 C105 H10K 162.2
O25 C105 H10L 110.0
C106 C105 H10L 110.0
K3 C105 H10L 74.9
H10K C105 H10L 108.4
O26 C106 C105 108.9(3)
O26 C106 H10M 109.9
C105 C106 H10M 109.9
O26 C106 H10N 109.9
C105 C106 H10N 109.9
H10M C106 H10N 108.3
O26 C107 C108 108.9(3)
O26 C107 H10O 109.9
C108 C107 H10O 109.9
O26 C107 H10P 109.9
C108 C107 H10P 109.9
H10O C107 H10P 108.3
O21 C108 C107 109.4(3)
O21 C108 H10Q 109.8
C107 C108 H10Q 109.8
O21 C108 H10R 109.8
C107 C108 H10R 109.8
H10Q C108 H10R 108.3
O29 K4 O27 106.22(7)
O29 K4 O8 73.27(6)
O27 K4 O8 125.23(6)
O29 K4 O28 58.09(6)
O27 K4 O28 57.04(6)
O8 K4 O28 81.84(6)
O29 K4 F56 157.16(6)
O27 K4 F56 93.07(7)
O8 K4 F56 85.72(6)
O28 K4 F56 128.62(6)
O29 K4 O31 108.61(6)
O27 K4 O31 110.56(7)
O8 K4 O31 121.56(6)
O28 K4 O31 150.64(6)
F56 K4 O31 74.63(6)
O29 K4 O32 139.75(6)
O27 K4 O32 57.13(6)
O8 K4 O32 146.98(6)
O28 K4 O32 113.70(6)
F56 K4 O32 61.64(6)
O31 K4 O32 57.30(6)
O29 K4 O30 56.22(6)
O27 K4 O30 106.60(7)
O8 K4 O30 115.51(6)
O28 K4 O30 99.93(7)
F56 K4 O30 130.08(6)
O31 K4 O30 55.60(6)
O32 K4 O30 91.27(7)
O29 K4 F55 93.42(6)
O27 K4 F55 160.33(6)
O8 K4 F55 59.07(5)
O28 K4 F55 137.90(6)
F56 K4 F55 67.53(6)
O31 K4 F55 62.54(6)
O32 K4 F55 107.90(6)
O30 K4 F55 85.01(6)
O29 K4 F31 109.02(6)
O27 K4 F31 73.73(6)
O8 K4 F31 56.65(5)
O28 K4 F31 67.36(6)
F56 K4 F31 64.25(5)
O31 K4 F31 138.87(6)
O32 K4 F31 100.94(6)
O30 K4 F31 165.06(5)
F55 K4 F31 99.19(5)
C109 O27 C120 112.3(2)
C109 O27 K4 113.10(18)
C120 O27 K4 116.80(17)
C111 O28 C110 112.7(2)
C111 O28 K4 119.50(17)
C110 O28 K4 118.77(17)
C113 O29 C112 113.9(2)
C113 O29 K4 110.06(17)
C112 O29 K4 109.70(17)
C115 O30 C114 110.7(2)
C115 O30 K4 116.51(18)
C114 O30 K4 118.43(18)
C117 O31 C116 112.6(2)
C117 O31 K4 111.19(16)
C116 O31 K4 119.00(17)
C118 O32 C119 112.0(2)
C118 O32 K4 119.08(17)
C119 O32 K4 116.79(17)
O27 C109 C110 108.6(3)
O27 C109 H10S 110.0
C110 C109 H10S 110.0
O27 C109 H10T 110.0
C110 C109 H10T 110.0
H10S C109 H10T 108.3
O28 C110 C109 110.3(3)
O28 C110 H11A 109.6
C109 C110 H11A 109.6
O28 C110 H11B 109.6
C109 C110 H11B 109.6
H11A C110 H11B 108.1
O28 C111 C112 108.6(2)
O28 C111 H11C 110.0
C112 C111 H11C 110.0
O28 C111 H11D 110.0
C112 C111 H11D 110.0
H11C C111 H11D 108.3
O29 C112 C111 113.1(3)
O29 C112 H11E 109.0
C111 C112 H11E 109.0
O29 C112 H11F 109.0
C111 C112 H11F 109.0
H11E C112 H11F 107.8
O29 C113 C114 107.8(3)
O29 C113 H11G 110.1
C114 C113 H11G 110.1
O29 C113 H11H 110.1
C114 C113 H11H 110.1
H11G C113 H11H 108.5
O30 C114 C113 107.0(3)
O30 C114 H11I 110.3
C113 C114 H11I 110.3
O30 C114 H11J 110.3
C113 C114 H11J 110.3
H11I C114 H11J 108.6
O30 C115 C116 108.1(3)
O30 C115 H11K 110.1
C116 C115 H11K 110.1
O30 C115 H11L 110.1
C116 C115 H11L 110.1
H11K C115 H11L 108.4
O31 C116 C115 109.4(3)
O31 C116 H11M 109.8
C115 C116 H11M 109.8
O31 C116 H11N 109.8
C115 C116 H11N 109.8
H11M C116 H11N 108.2
O31 C117 C118 112.5(2)
O31 C117 H11O 109.1
C118 C117 H11O 109.1
O31 C117 H11P 109.1
C118 C117 H11P 109.1
H11O C117 H11P 107.8
O32 C118 C117 108.8(3)
O32 C118 H11Q 109.9
C117 C118 H11Q 109.9
O32 C118 H11R 109.9
C117 C118 H11R 109.9
H11Q C118 H11R 108.3
O32 C119 C120 110.1(3)
O32 C119 H11S 109.6
C120 C119 H11S 109.6
O32 C119 H11T 109.6
C120 C119 H11T 109.6
H11S C119 H11T 108.1
O27 C120 C119 108.9(3)
O27 C120 H12A 109.9
C119 C120 H12A 109.9
O27 C120 H12B 109.9
C119 C120 H12B 109.9
H12A C120 H12B 108.3
Cl2 C121 Cl1 116.8(3)
Cl2 C121 H12C 108.1
Cl1 C121 H12C 108.1
Cl2 C121 H12D 108.1
Cl1 C121 H12D 108.1
H12C C121 H12D 107.3
C121 Cl1 K1 102.1(2)
Cl4B C122 Cl4A 27.0(4)
Cl4B C122 Cl3 107.2(4)
Cl4A C122 Cl3 116.8(2)
Cl4B C122 H12E 133.6
Cl4A C122 H12E 108.1
Cl3 C122 H12E 108.1
Cl4B C122 H12F 89.1
Cl4A C122 H12F 108.1
Cl3 C122 H12F 108.1
H12E C122 H12F 107.3
Cl4B C122 H12G 111.2
Cl4A C122 H12G 84.3
Cl3 C122 H12G 110.7
H12E C122 H12G 26.4
H12F C122 H12G 127.4
Cl4B C122 H12H 109.5
Cl4A C122 H12H 123.0
Cl3 C122 H12H 109.8
H12E C122 H12H 85.6
H12F C122 H12H 22.8
H12G C122 H12H 108.5
C122 Cl3 K3 103.78(16)
Cl6 C123 Cl5 125.5(9)
Cl6 C123 H90A 105.9
Cl5 C123 H90A 105.9
Cl6 C123 H90B 106.0
Cl5 C123 H90B 106.0
H90A C123 H90B 106.3
Cl7 C124 Cl8 105.5(12)
Cl7 C124 H90C 110.6
Cl8 C124 H90C 110.6
Cl7 C124 H90D 110.6
Cl8 C124 H90D 110.6
H90C C124 H90D 108.8

loop_
_geom_bond_atom_site_label_1
_geom_bond_atom_site_label_2
_geom_bond_distance
S1 O4 1.422(2)
S1 O3 1.428(2)
S1 O1 1.521(2)
S1 O2 1.5324(19)
O1 B1 1.523(4)
O2 B2 1.524(4)
O3 K1 2.619(2)
B1 C7 1.649(4)
B1 C1 1.650(4)
B1 C13 1.652(4)
C1 C2 1.366(4)
C1 C6 1.384(4)
C2 F1 1.344(3)
C2 C3 1.375(4)
C3 F2 1.340(4)
C3 C4 1.364(5)
C4 F3 1.346(4)
C4 C5 1.357(5)
C5 F4 1.352(4)
C5 C6 1.368(4)
C6 F5 1.351(4)
C7 C12 1.377(4)
C7 C8 1.386(4)
C8 F6 1.345(4)
C8 C9 1.386(4)
C9 C10 1.352(5)
C9 F7 1.353(4)
C10 F8 1.349(3)
C10 C11 1.365(5)
C11 F9 1.340(4)
C11 C12 1.378(4)
C12 F10 1.351(3)
C13 C14 1.372(4)
C13 C18 1.387(4)
C14 F11 1.367(3)
C14 C15 1.372(4)
C15 F12 1.345(4)
C15 C16 1.378(5)
C16 F13 1.337(4)
C16 C17 1.355(5)
C17 F14 1.355(4)
C17 C18 1.370(4)
C18 F15 1.337(3)
F10 K2 3.096(2)
B2 C25 1.626(4)
B2 C19 1.656(4)
B2 C31 1.659(4)
C19 C20 1.378(4)
C19 C24 1.385(4)
C20 F16 1.342(3)
C20 C21 1.378(4)
C21 F17 1.350(3)
C21 C22 1.360(4)
C22 F18 1.344(3)
C22 C23 1.384(5)
C23 F19 1.346(4)
C23 C24 1.361(4)
C24 F20 1.365(3)
C25 C26 1.377(4)
C25 C30 1.389(4)
C26 F21 1.353(3)
C26 C27 1.370(4)
C27 F22 1.337(3)
C27 C28 1.380(4)
C28 F23 1.340(3)
C28 C29 1.363(4)
C29 F24 1.357(3)
C29 C30 1.358(4)
C30 F25 1.351(3)
C31 C32 1.366(4)
C31 C36 1.391(4)
C32 F26 1.359(3)
C32 C33 1.377(4)
C33 F27 1.329(3)
C33 C34 1.376(4)
C34 C35 1.351(4)
C34 F28 1.352(3)
C35 F29 1.353(4)
C35 C36 1.383(4)
C36 F30 1.348(3)
F26 K2 2.758(2)
K1 O9 2.757(2)
K1 O13 2.772(2)
K1 O11 2.776(2)
K1 O12 2.806(3)
K1 O10 2.899(2)
K1 O14 2.916(2)
K1 Cl1 3.3387(17)
K1 C47 3.511(3)
O9 C48 1.411(4)
O9 C37 1.416(4)
O10 C39 1.423(4)
O10 C38 1.426(4)
O11 C41 1.422(4)
O11 C40 1.425(4)
O12 C42 1.413(4)
O12 C43 1.427(4)
O13 C44 1.414(4)
O13 C45 1.420(4)
O14 C47 1.416(4)
O14 C46 1.427(4)
C37 C38 1.491(5)
C37 H37A 0.9900
C37 H37B 0.9900
C38 H38A 0.9900
C38 H38B 0.9900
C39 C40 1.479(5)
C39 H39A 0.9900
C39 H39B 0.9900
C40 H40A 0.9900
C40 H40B 0.9900
C41 C42 1.475(5)
C41 H41A 0.9900
C41 H41B 0.9900
C42 H42A 0.9900
C42 H42B 0.9900
C43 C44 1.476(5)
C43 H43A 0.9900
C43 H43B 0.9900
C44 H44A 0.9900
C44 H44B 0.9900
C45 C46 1.484(5)
C45 H45A 0.9900
C45 H45B 0.9900
C46 H46A 0.9900
C46 H46B 0.9900
C47 C48 1.503(5)
C47 H47A 0.9900
C47 H47B 0.9900
C48 H48A 0.9900
C48 H48B 0.9900
K2 O18 2.777(2)
K2 O15 2.801(3)
K2 O20 2.813(3)
K2 O19 2.830(2)
K2 O17 2.863(2)
K2 O16 2.883(3)
O15 C49 1.411(5)
O15 C60 1.420(5)
O16 C51 1.420(4)
O16 C50 1.426(4)
O17 C52 1.413(4)
O17 C53 1.415(4)
O18 C55 1.412(4)
O18 C54 1.419(4)
O19 C56 1.411(4)
O19 C57 1.428(4)
O20 C59 1.420(4)
O20 C58 1.423(4)
C49 C50 1.475(6)
C49 H49A 0.9900
C49 H49B 0.9900
C50 H50A 0.9900
C50 H50B 0.9900
C51 C52 1.481(5)
C51 H51A 0.9900
C51 H51B 0.9900
C52 H52A 0.9900
C52 H52B 0.9900
C53 C54 1.506(5)
C53 H53A 0.9900
C53 H53B 0.9900
C54 H54A 0.9900
C54 H54B 0.9900
C55 C56 1.489(5)
C55 H55A 0.9900
C55 H55B 0.9900
C56 H56A 0.9900
C56 H56B 0.9900
C57 C58 1.483(5)
C57 H57A 0.9900
C57 H57B 0.9900
C58 H58A 0.9900
C58 H58B 0.9900
C59 C60 1.499(6)
C59 H59A 0.9900
C59 H59B 0.9900
C60 H60A 0.9900
C60 H60B 0.9900
S2 O7 1.420(2)
S2 O8 1.426(2)
S2 O5 1.5150(19)
S2 O6 1.5340(19)
O5 B3 1.524(4)
O6 B4 1.520(4)
O7 K3 2.632(2)
O8 K4 2.924(2)
B3 C67 1.636(4)
B3 C73 1.645(4)
B3 C61 1.645(4)
C61 C62 1.376(4)
C61 C66 1.389(4)
C62 F31 1.353(3)
C62 C63 1.370(4)
C63 F32 1.334(4)
C63 C64 1.387(5)
C64 F33 1.344(3)
C64 C65 1.353(5)
C65 F34 1.350(4)
C65 C66 1.393(4)
C66 F35 1.340(3)
C67 C72 1.374(4)
C67 C68 1.395(4)
C68 F36 1.341(4)
C68 C69 1.352(5)
C69 F37 1.345(4)
C69 C70 1.359(6)
C70 F38 1.343(4)
C70 C71 1.370(5)
C71 F39 1.347(4)
C71 C72 1.381(4)
C72 F40 1.355(3)
C73 C74 1.375(4)
C73 C78 1.390(4)
C74 F41 1.350(3)
C74 C75 1.384(4)
C75 F42 1.347(3)
C75 C76 1.365(4)
C76 F43 1.339(3)
C76 C77 1.363(4)
C77 F44 1.357(3)
C77 C78 1.370(4)
C78 F45 1.346(3)
F31 K4 3.157(2)
B4 C79 1.638(4)
B4 C85 1.648(4)
B4 C91 1.657(4)
C79 C80 1.382(4)
C79 C84 1.383(4)
C80 F46 1.356(3)
C80 C81 1.368(4)
C81 F47 1.346(3)
C81 C82 1.367(4)
C82 F48 1.338(3)
C82 C83 1.365(4)
C83 F49 1.351(3)
C83 C84 1.374(4)
C84 F50 1.348(3)
C85 C86 1.385(4)
C85 C90 1.388(4)
C86 F51 1.355(3)
C86 C87 1.367(4)
C87 F52 1.346(4)
C87 C88 1.365(5)
C88 F53 1.351(3)
C88 C89 1.365(4)
C89 F54 1.348(3)
C89 C90 1.382(4)
C90 F55 1.341(3)
C91 C92 1.378(4)
C91 C96 1.383(4)
C92 F56 1.362(3)
C92 C93 1.373(4)
C93 F57 1.336(3)
C93 C94 1.370(4)
C94 F58 1.349(4)
C94 C95 1.357(5)
C95 F59 1.348(3)
C95 C96 1.386(4)
C96 F60 1.347(3)
F55 K4 3.027(2)
F56 K4 2.964(2)
K3 O26 2.750(2)
K3 O24 2.776(2)
K3 O22 2.784(2)
K3 O23 2.803(3)
K3 O21 2.911(3)
K3 O25 2.913(2)
K3 Cl3 3.3424(16)
K3 C105 3.516(4)
K3 C101 3.519(4)
O21 C97 1.412(4)
O21 C108 1.422(4)
O22 C99 1.417(4)
O22 C98 1.418(4)
O23 C100 1.424(4)
O23 C101 1.430(4)
O24 C103 1.401(4)
O24 C102 1.406(4)
O25 C105 1.412(4)
O25 C104 1.425(4)
O26 C106 1.408(4)
O26 C107 1.422(4)
C97 C98 1.482(5)
C97 H97A 0.9900
C97 H97B 0.9900
C98 H98A 0.9900
C98 H98B 0.9900
C99 C100 1.468(6)
C99 H99A 0.9900
C99 H99B 0.9900
C100 H10A 0.9900
C100 H10B 0.9900
C101 C102 1.481(5)
C101 H10C 0.9900
C101 H10D 0.9900
C102 H10E 0.9900
C102 H10F 0.9900
C103 C104 1.483(5)
C103 H10G 0.9900
C103 H10H 0.9900
C104 H10I 0.9900
C104 H10J 0.9900
C105 C106 1.484(5)
C105 H10K 0.9900
C105 H10L 0.9900
C106 H10M 0.9900
C106 H10N 0.9900
C107 C108 1.475(5)
C107 H10O 0.9900
C107 H10P 0.9900
C108 H10Q 0.9900
C108 H10R 0.9900
K4 O29 2.879(2)
K4 O27 2.881(2)
K4 O28 2.927(2)
K4 O31 2.968(2)
K4 O32 2.971(2)
K4 O30 2.972(2)
O27 C109 1.415(4)
O27 C120 1.416(4)
O28 C111 1.410(4)
O28 C110 1.423(4)
O29 C113 1.420(4)
O29 C112 1.423(4)
O30 C115 1.403(4)
O30 C114 1.432(4)
O31 C117 1.418(4)
O31 C116 1.427(4)
O32 C118 1.407(4)
O32 C119 1.412(4)
C109 C110 1.485(5)
C109 H10S 0.9900
C109 H10T 0.9900
C110 H11A 0.9900
C110 H11B 0.9900
C111 C112 1.486(5)
C111 H11C 0.9900
C111 H11D 0.9900
C112 H11E 0.9900
C112 H11F 0.9900
C113 C114 1.484(4)
C113 H11G 0.9900
C113 H11H 0.9900
C114 H11I 0.9900
C114 H11J 0.9900
C115 C116 1.486(5)
C115 H11K 0.9900
C115 H11L 0.9900
C116 H11M 0.9900
C116 H11N 0.9900
C117 C118 1.491(5)
C117 H11O 0.9900
C117 H11P 0.9900
C118 H11Q 0.9900
C118 H11R 0.9900
C119 C120 1.496(4)
C119 H11S 0.9900
C119 H11T 0.9900
C120 H12A 0.9900
C120 H12B 0.9900
C121 Cl2 1.603(6)
C121 Cl1 1.760(6)
C121 H12C 0.9900
C121 H12D 0.9900
C122 Cl4B 1.653(9)
C122 Cl4A 1.722(5)
C122 Cl3 1.734(4)
C122 H12E 0.9900
C122 H12F 0.9900
C122 H12G 0.9900
C122 H12H 0.9900
C123 Cl6 1.490(13)
C123 Cl5 1.861(13)
C123 H90A 0.9900
C123 H90B 0.9900
C124 Cl7 1.83(2)
C124 Cl8 1.97(3)
C124 H90C 0.9900
C124 H90D 0.9900

loop_
_geom_torsion_atom_site_label_1
_geom_torsion_atom_site_label_2
_geom_torsion_atom_site_label_3
_geom_torsion_atom_site_label_4
_geom_torsion
O4 S1 O1 B1 -31.9(3)
O3 S1 O1 B1 -160.4(2)
O2 S1 O1 B1 84.1(3)
O4 S1 O2 B2 -142.5(2)
O3 S1 O2 B2 -14.0(2)
O1 S1 O2 B2 99.1(2)
O4 S1 O3 K1 -6.4(3)
O1 S1 O3 K1 118.7(2)
O2 S1 O3 K1 -129.6(2)
S1 O1 B1 C7 -77.1(3)
S1 O1 B1 C1 161.34(19)
S1 O1 B1 C13 47.6(3)
O1 B1 C1 C2 1.4(4)
C7 B1 C1 C2 -114.6(3)
C13 B1 C1 C2 118.9(3)
O1 B1 C1 C6 -173.0(2)
C7 B1 C1 C6 71.0(3)
C13 B1 C1 C6 -55.4(3)
C6 C1 C2 F1 -175.7(3)
B1 C1 C2 F1 9.7(4)
C6 C1 C2 C3 4.8(4)
B1 C1 C2 C3 -169.9(3)
F1 C2 C3 F2 -3.1(4)
C1 C2 C3 F2 176.5(3)
F1 C2 C3 C4 177.8(3)
C1 C2 C3 C4 -2.6(5)
F2 C3 C4 F3 -1.5(5)
C2 C3 C4 F3 177.6(3)
F2 C3 C4 C5 179.4(3)
C2 C3 C4 C5 -1.5(5)
F3 C4 C5 F4 1.3(5)
C3 C4 C5 F4 -179.6(3)
F3 C4 C5 C6 -176.2(3)
C3 C4 C5 C6 2.9(5)
F4 C5 C6 F5 2.3(4)
C4 C5 C6 F5 179.9(3)
F4 C5 C6 C1 -177.9(3)
C4 C5 C6 C1 -0.4(5)
C2 C1 C6 F5 176.4(3)
B1 C1 C6 F5 -8.4(4)
C2 C1 C6 C5 -3.3(4)
B1 C1 C6 C5 171.8(3)
O1 B1 C7 C12 73.2(3)
C1 B1 C7 C12 -171.3(2)
C13 B1 C7 C12 -49.5(3)
O1 B1 C7 C8 -100.3(3)
C1 B1 C7 C8 15.3(4)
C13 B1 C7 C8 137.1(3)
C12 C7 C8 F6 -178.6(2)
B1 C7 C8 F6 -4.7(4)
C12 C7 C8 C9 -0.3(4)
B1 C7 C8 C9 173.6(3)
F6 C8 C9 C10 177.2(3)
C7 C8 C9 C10 -1.2(5)
F6 C8 C9 F7 -0.6(4)
C7 C8 C9 F7 -179.0(3)
F7 C9 C10 F8 -2.0(4)
C8 C9 C10 F8 -179.8(3)
F7 C9 C10 C11 180.0(3)
C8 C9 C10 C11 2.2(5)
F8 C10 C11 F9 -2.2(4)
C9 C10 C11 F9 175.8(3)
F8 C10 C11 C12 -179.7(2)
C9 C10 C11 C12 -1.6(4)
C8 C7 C12 F10 -178.9(2)
B1 C7 C12 F10 6.9(4)
C8 C7 C12 C11 0.8(4)
B1 C7 C12 C11 -173.3(3)
F9 C11 C12 F10 2.4(4)
C10 C11 C12 F10 179.9(2)
F9 C11 C12 C7 -177.4(2)
C10 C11 C12 C7 0.1(4)
O1 B1 C13 C14 -143.0(3)
C7 B1 C13 C14 -23.2(4)
C1 B1 C13 C14 103.3(3)
O1 B1 C13 C18 42.2(3)
C7 B1 C13 C18 162.1(2)
C1 B1 C13 C18 -71.4(3)
C18 C13 C14 F11 178.2(2)
B1 C13 C14 F11 3.1(4)
C18 C13 C14 C15 -0.4(4)
B1 C13 C14 C15 -175.5(3)
F11 C14 C15 F12 0.1(4)
C13 C14 C15 F12 178.8(3)
F11 C14 C15 C16 -179.7(3)
C13 C14 C15 C16 -1.0(5)
F12 C15 C16 F13 1.2(5)
C14 C15 C16 F13 -178.9(3)
F12 C15 C16 C17 -178.9(3)
C14 C15 C16 C17 1.0(5)
F13 C16 C17 F14 -0.9(5)
C15 C16 C17 F14 179.2(3)
F13 C16 C17 C18 -179.6(3)
C15 C16 C17 C18 0.5(5)
F14 C17 C18 F15 -2.5(4)
C16 C17 C18 F15 176.2(3)
F14 C17 C18 C13 179.2(3)
C16 C17 C18 C13 -2.2(5)
C14 C13 C18 F15 -176.2(3)
B1 C13 C18 F15 -0.9(4)
C14 C13 C18 C17 2.0(4)
B1 C13 C18 C17 177.4(3)
C7 C12 F10 K2 -160.47(17)
C11 C12 F10 K2 19.8(3)
S1 O2 B2 C25 -43.7(3)
S1 O2 B2 C19 82.1(3)
S1 O2 B2 C31 -164.58(17)
O2 B2 C19 C20 -3.9(4)
C25 B2 C19 C20 119.5(3)
C31 B2 C19 C20 -115.4(3)
O2 B2 C19 C24 171.7(2)
C25 B2 C19 C24 -65.0(3)
C31 B2 C19 C24 60.1(3)
C24 C19 C20 F16 -179.9(2)
B2 C19 C20 F16 -4.1(5)
C24 C19 C20 C21 1.0(4)
B2 C19 C20 C21 176.8(3)
F16 C20 C21 F17 0.7(4)
C19 C20 C21 F17 179.8(3)
F16 C20 C21 C22 -179.8(3)
C19 C20 C21 C22 -0.7(5)
F17 C21 C22 F18 0.1(4)
C20 C21 C22 F18 -179.5(3)
F17 C21 C22 C23 179.9(3)
C20 C21 C22 C23 0.4(5)
F18 C22 C23 F19 -0.1(5)
C21 C22 C23 F19 -180.0(3)
F18 C22 C23 C24 179.3(3)
C21 C22 C23 C24 -0.6(5)
F19 C23 C24 F20 -1.0(4)
C22 C23 C24 F20 179.6(3)
F19 C23 C24 C19 -179.5(3)
C22 C23 C24 C19 1.1(5)
C20 C19 C24 C23 -1.3(4)
B2 C19 C24 C23 -177.4(3)
C20 C19 C24 F20 -179.7(2)
B2 C19 C24 F20 4.1(4)
O2 B2 C25 C26 110.7(3)
C19 B2 C25 C26 -14.3(4)
C31 B2 C25 C26 -135.1(3)
O2 B2 C25 C30 -66.0(3)
C19 B2 C25 C30 169.0(2)
C31 B2 C25 C30 48.2(3)
C30 C25 C26 F21 176.3(2)
B2 C25 C26 F21 -0.6(4)
C30 C25 C26 C27 -2.9(4)
B2 C25 C26 C27 -179.8(3)
F21 C26 C27 F22 2.8(4)
C25 C26 C27 F22 -178.0(2)
F21 C26 C27 C28 -177.4(3)
C25 C26 C27 C28 1.9(4)
F22 C27 C28 F23 0.7(4)
C26 C27 C28 F23 -179.2(3)
F22 C27 C28 C29 179.1(3)
C26 C27 C28 C29 -0.8(5)
F23 C28 C29 F24 -0.5(5)
C27 C28 C29 F24 -178.9(3)
F23 C28 C29 C30 179.4(3)
C27 C28 C29 C30 1.0(5)
F24 C29 C30 F25 0.1(4)
C28 C29 C30 F25 -179.7(3)
F24 C29 C30 C25 177.5(3)
C28 C29 C30 C25 -2.3(5)
C26 C25 C30 F25 -179.6(2)
B2 C25 C30 F25 -2.4(4)
C26 C25 C30 C29 3.1(4)
B2 C25 C30 C29 -179.8(3)
O2 B2 C31 C32 -46.6(3)
C25 B2 C31 C32 -164.2(2)
C19 B2 C31 C32 70.9(3)
O2 B2 C31 C36 134.9(3)
C25 B2 C31 C36 17.3(4)
C19 B2 C31 C36 -107.6(3)
C36 C31 C32 F26 177.1(2)
B2 C31 C32 F26 -1.6(4)
C36 C31 C32 C33 -2.2(4)
B2 C31 C32 C33 179.1(3)
F26 C32 C33 F27 1.9(4)
C31 C32 C33 F27 -178.8(3)
F26 C32 C33 C34 -179.6(2)
C31 C32 C33 C34 -0.2(4)
F27 C33 C34 C35 -179.8(3)
C32 C33 C34 C35 1.6(4)
F27 C33 C34 F28 -0.4(4)
C32 C33 C34 F28 -179.0(3)
F28 C34 C35 F29 0.2(5)
C33 C34 C35 F29 179.7(3)
F28 C34 C35 C36 -179.8(3)
C33 C34 C35 C36 -0.4(5)
C34 C35 C36 F30 177.8(3)
F29 C35 C36 F30 -2.2(4)
C34 C35 C36 C31 -2.3(5)
F29 C35 C36 C31 177.6(3)
C32 C31 C36 F30 -176.7(2)
B2 C31 C36 F30 1.9(4)
C32 C31 C36 C35 3.4(4)
B2 C31 C36 C35 -177.9(3)
C31 C32 F26 K2 137.7(2)
C33 C32 F26 K2 -42.9(4)
S1 O3 K1 O9 -161.7(2)
S1 O3 K1 O13 -45.9(3)
S1 O3 K1 O11 73.9(3)
S1 O3 K1 O12 11.4(3)
S1 O3 K1 O10 136.9(2)
S1 O3 K1 O14 -104.4(3)
S1 O3 K1 Cl1 -53.5(3)
S1 O3 K1 C47 -125.9(3)
O3 K1 O9 C48 72.7(2)
O13 K1 O9 C48 -18.2(2)
O11 K1 O9 C48 -169.5(2)
O12 K1 O9 C48 -92.9(3)
O10 K1 O9 C48 -167.4(2)
O14 K1 O9 C48 -8.8(2)
Cl1 K1 O9 C48 -85.2(2)
C47 K1 O9 C48 13.1(2)
O3 K1 O9 C37 -133.0(2)
O13 K1 O9 C37 136.2(2)
O11 K1 O9 C37 -15.2(2)
O12 K1 O9 C37 61.5(3)
O10 K1 O9 C37 -13.0(2)
O14 K1 O9 C37 145.5(2)
Cl1 K1 O9 C37 69.1(2)
C47 K1 O9 C37 167.4(3)
O3 K1 O10 C39 -56.7(2)
O9 K1 O10 C39 -143.5(2)
O13 K1 O10 C39 129.5(2)
O11 K1 O10 C39 34.26(17)
O12 K1 O10 C39 65.32(19)
O14 K1 O10 C39 -163.34(17)
Cl1 K1 O10 C39 127.41(18)
C47 K1 O10 C39 -143.18(18)
O3 K1 O10 C38 65.9(2)
O9 K1 O10 C38 -20.83(18)
O13 K1 O10 C38 -107.9(2)
O11 K1 O10 C38 156.9(2)
O12 K1 O10 C38 -172.03(18)
O14 K1 O10 C38 -40.7(2)
Cl1 K1 O10 C38 -109.95(19)
C47 K1 O10 C38 -20.5(2)
O3 K1 O11 C41 -102.0(2)
O9 K1 O11 C41 142.0(2)
O13 K1 O11 C41 -8.2(2)
O12 K1 O11 C41 -6.4(2)
O10 K1 O11 C41 139.8(2)
O14 K1 O11 C41 72.5(3)
Cl1 K1 O11 C41 59.7(2)
C47 K1 O11 C41 146.8(2)
O3 K1 O11 C40 115.7(2)
O9 K1 O11 C40 -0.4(2)
O13 K1 O11 C40 -150.6(2)
O12 K1 O11 C40 -148.7(2)
O10 K1 O11 C40 -2.5(2)
O14 K1 O11 C40 -69.8(3)
Cl1 K1 O11 C40 -82.6(2)
C47 K1 O11 C40 4.5(3)
O3 K1 O12 C42 75.6(2)
O9 K1 O12 C42 -118.8(2)
O13 K1 O12 C42 151.3(2)
O11 K1 O12 C42 -26.85(19)
O10 K1 O12 C42 -57.3(2)
O14 K1 O12 C42 172.14(19)
Cl1 K1 O12 C42 -127.0(2)
C47 K1 O12 C42 167.14(19)
O3 K1 O12 C43 -50.3(2)
O9 K1 O12 C43 115.3(2)
O13 K1 O12 C43 25.4(2)
O11 K1 O12 C43 -152.7(2)
O10 K1 O12 C43 176.8(2)
O14 K1 O12 C43 46.2(2)
Cl1 K1 O12 C43 107.1(2)
C47 K1 O12 C43 41.2(2)
O3 K1 O13 C44 116.5(2)
O9 K1 O13 C44 -140.7(2)
O11 K1 O13 C44 9.7(2)
O12 K1 O13 C44 7.9(2)
O10 K1 O13 C44 -68.7(3)
O14 K1 O13 C44 -150.0(2)
Cl1 K1 O13 C44 -66.6(2)
C47 K1 O13 C44 -161.4(2)
O3 K1 O13 C45 -94.8(2)
O9 K1 O13 C45 8.0(2)
O11 K1 O13 C45 158.4(2)
O12 K1 O13 C45 156.6(2)
O10 K1 O13 C45 79.9(3)
O14 K1 O13 C45 -1.3(2)
Cl1 K1 O13 C45 82.1(2)
C47 K1 O13 C45 -12.7(2)
O3 K1 O14 C47 -66.77(18)
O9 K1 O14 C47 39.45(17)
O13 K1 O14 C47 -150.35(19)
O11 K1 O14 C47 118.4(3)
O12 K1 O14 C47 -171.46(17)
O10 K1 O14 C47 59.41(18)
Cl1 K1 O14 C47 131.66(18)
O3 K1 O14 C46 52.08(18)
O9 K1 O14 C46 158.3(2)
O13 K1 O14 C46 -31.49(17)
O11 K1 O14 C46 -122.7(3)
O12 K1 O14 C46 -52.61(19)
O10 K1 O14 C46 178.26(17)
Cl1 K1 O14 C46 -109.49(18)
C47 K1 O14 C46 118.9(3)
C48 O9 C37 C38 -160.1(3)
K1 O9 C37 C38 43.6(3)
C39 O10 C38 C37 170.8(3)
K1 O10 C38 C37 50.9(3)
O9 C37 C38 O10 -61.8(3)
C38 O10 C39 C40 171.0(3)
K1 O10 C39 C40 -65.5(3)
C41 O11 C40 C39 -172.7(3)
K1 O11 C40 C39 -28.4(3)
O10 C39 C40 O11 63.9(3)
C40 O11 C41 C42 -176.7(3)
K1 O11 C41 C42 37.5(3)
C43 O12 C42 C41 -176.4(3)
K1 O12 C42 C41 58.3(3)
O11 C41 C42 O12 -64.6(4)
C42 O12 C43 C44 178.2(3)
K1 O12 C43 C44 -56.8(3)
C45 O13 C44 C43 170.2(3)
K1 O13 C44 C43 -38.9(4)
O12 C43 C44 O13 63.8(4)
C44 O13 C45 C46 -177.2(3)
K1 O13 C45 C46 32.8(3)
C47 O14 C46 C45 175.3(3)
K1 O14 C46 C45 63.1(3)
O13 C45 C46 O14 -65.3(3)
C46 O14 C47 C48 175.2(2)
K1 O14 C47 C48 -70.1(2)
C46 O14 C47 K1 -114.8(2)
O3 K1 C47 O14 111.62(18)
O9 K1 C47 O14 -126.3(2)
O13 K1 C47 O14 25.48(16)
O11 K1 C47 O14 -132.7(2)
O12 K1 C47 O14 11.6(2)
O10 K1 C47 O14 -126.64(17)
Cl1 K1 C47 O14 -46.32(17)
O3 K1 C47 C48 -132.56(19)
O9 K1 C47 C48 -10.46(16)
O13 K1 C47 C48 141.30(19)
O11 K1 C47 C48 -16.9(3)
O12 K1 C47 C48 127.40(18)
O10 K1 C47 C48 -10.82(19)
O14 K1 C47 C48 115.8(3)
Cl1 K1 C47 C48 69.50(18)
C37 O9 C48 C47 -178.0(3)
K1 O9 C48 C47 -21.8(3)
O14 C47 C48 O9 64.3(3)
K1 C47 C48 O9 14.5(2)
C32 F26 K2 O18 160.4(3)
C32 F26 K2 O15 -3.4(3)
C32 F26 K2 O20 -76.6(3)
C32 F26 K2 O19 -154.1(3)
C32 F26 K2 O17 99.4(3)
C32 F26 K2 O16 59.5(3)
C32 F26 K2 F10 -67.4(3)
C12 F10 K2 F26 48.5(2)
C12 F10 K2 O18 110.4(2)
C12 F10 K2 O15 -75.1(2)
C12 F10 K2 O20 -138.6(2)
C12 F10 K2 O19 169.8(2)
C12 F10 K2 O17 32.4(2)
C12 F10 K2 O16 -48.0(2)
F26 K2 O15 C49 123.9(2)
O18 K2 O15 C49 -9.5(4)
O20 K2 O15 C49 -107.1(2)
O19 K2 O15 C49 -83.6(3)
O17 K2 O15 C49 52.5(3)
O16 K2 O15 C49 26.8(2)
F10 K2 O15 C49 -177.4(3)
F26 K2 O15 C60 -106.3(2)
O18 K2 O15 C60 120.4(3)
O20 K2 O15 C60 22.7(2)
O19 K2 O15 C60 46.2(2)
O17 K2 O15 C60 -177.7(2)
O16 K2 O15 C60 156.6(2)
F10 K2 O15 C60 -47.6(2)
F26 K2 O16 C51 35.0(2)
O18 K2 O16 C51 -49.7(2)
O15 K2 O16 C51 143.6(3)
O20 K2 O16 C51 -175.6(2)
O19 K2 O16 C51 -112.3(2)
O17 K2 O16 C51 -8.0(2)
F10 K2 O16 C51 112.0(2)
F26 K2 O16 C50 -100.5(2)
O18 K2 O16 C50 174.8(2)
O15 K2 O16 C50 8.1(2)
O20 K2 O16 C50 48.8(2)
O19 K2 O16 C50 112.1(2)
O17 K2 O16 C50 -143.5(3)
F10 K2 O16 C50 -23.5(3)
F26 K2 O17 C52 -160.1(2)
O18 K2 O17 C52 106.0(2)
O15 K2 O17 C52 -51.3(2)
O20 K2 O17 C52 11.5(3)
O19 K2 O17 C52 84.7(2)
O16 K2 O17 C52 -25.70(19)
F10 K2 O17 C52 -143.60(19)
F26 K2 O17 C53 71.47(19)
O18 K2 O17 C53 -22.44(18)
O15 K2 O17 C53 -179.74(19)
O20 K2 O17 C53 -116.9(3)
O19 K2 O17 C53 -43.7(2)
O16 K2 O17 C53 -154.1(2)
F10 K2 O17 C53 88.0(2)
F26 K2 O18 C55 139.4(2)
O15 K2 O18 C55 -82.4(3)
O20 K2 O18 C55 2.6(2)
O19 K2 O18 C55 3.7(2)
O17 K2 O18 C55 -154.3(2)
O16 K2 O18 C55 -113.5(2)
F10 K2 O18 C55 83.3(2)
F26 K2 O18 C54 -74.4(2)
O15 K2 O18 C54 63.7(3)
O20 K2 O18 C54 148.8(2)
O19 K2 O18 C54 149.8(2)
O17 K2 O18 C54 -8.1(2)
O16 K2 O18 C54 32.7(2)
F10 K2 O18 C54 -130.6(2)
F26 K2 O19 C56 -24.4(2)
O18 K2 O19 C56 30.10(19)
O15 K2 O19 C56 -174.8(2)
O20 K2 O19 C56 -150.9(2)
O17 K2 O19 C56 51.4(2)
O16 K2 O19 C56 118.4(2)
F10 K2 O19 C56 -94.2(2)
F26 K2 O19 C57 99.2(2)
O18 K2 O19 C57 153.7(2)
O15 K2 O19 C57 -51.2(2)
O20 K2 O19 C57 -27.4(2)
O17 K2 O19 C57 175.0(2)
O16 K2 O19 C57 -118.0(2)
F10 K2 O19 C57 29.3(2)
F26 K2 O20 C59 107.1(2)
O18 K2 O20 C59 -145.1(2)
O15 K2 O20 C59 9.4(2)
O19 K2 O20 C59 -146.1(2)
O17 K2 O20 C59 -62.2(3)
O16 K2 O20 C59 -30.0(2)
F10 K2 O20 C59 97.8(2)
F26 K2 O20 C58 -113.8(2)
O18 K2 O20 C58 -6.0(2)
O15 K2 O20 C58 148.4(2)
O19 K2 O20 C58 -7.0(2)
O17 K2 O20 C58 76.9(3)
O16 K2 O20 C58 109.1(2)
F10 K2 O20 C58 -123.1(2)
C60 O15 C49 C50 172.6(3)
K2 O15 C49 C50 -58.9(3)
C51 O16 C50 C49 -177.5(4)
K2 O16 C50 C49 -39.8(4)
O15 C49 C50 O16 64.5(4)
C50 O16 C51 C52 176.4(3)
K2 O16 C51 C52 39.0(4)
C53 O17 C52 C51 -175.6(3)
K2 O17 C52 C51 57.0(3)
O16 C51 C52 O17 -63.9(4)
C52 O17 C53 C54 -76.5(3)
K2 O17 C53 C54 52.2(3)
C55 O18 C54 C53 -177.2(3)
K2 O18 C54 C53 35.1(3)
O17 C53 C54 O18 -58.6(3)
C54 O18 C55 C56 175.9(3)
K2 O18 C55 C56 -35.3(3)
C57 O19 C56 C55 175.8(3)
K2 O19 C56 C55 -61.7(3)
O18 C55 C56 O19 66.0(3)
C56 O19 C57 C58 -178.2(3)
K2 O19 C57 C58 60.3(3)
C59 O20 C58 C57 -180.0(3)
K2 O20 C58 C57 39.1(3)
O19 C57 C58 O20 -66.7(4)
C58 O20 C59 C60 -178.9(3)
K2 O20 C59 C60 -37.9(4)
C49 O15 C60 C59 75.9(4)
K2 O15 C60 C59 -54.9(4)
O20 C59 C60 O15 63.2(4)
O7 S2 O5 B3 -161.4(2)
O8 S2 O5 B3 -32.5(3)
O6 S2 O5 B3 82.5(2)
O7 S2 O6 B4 -17.0(2)
O8 S2 O6 B4 -144.9(2)
O5 S2 O6 B4 97.0(2)
O8 S2 O7 K3 -5.7(3)
O5 S2 O7 K3 119.8(2)
O6 S2 O7 K3 -127.9(2)
O7 S2 O8 K4 -111.15(13)
O5 S2 O8 K4 125.72(11)
O6 S2 O8 K4 12.50(14)
S2 O5 B3 C67 164.08(17)
S2 O5 B3 C73 52.4(3)
S2 O5 B3 C61 -74.9(3)
O5 B3 C61 C62 76.5(3)
C67 B3 C61 C62 -166.5(2)
C73 B3 C61 C62 -48.5(3)
O5 B3 C61 C66 -99.4(3)
C67 B3 C61 C66 17.7(4)
C73 B3 C61 C66 135.6(3)
C66 C61 C62 F31 178.6(2)
B3 C61 C62 F31 2.4(4)
C66 C61 C62 C63 -2.0(4)
B3 C61 C62 C63 -178.2(3)
F31 C62 C63 F32 1.4(4)
C61 C62 C63 F32 -178.0(3)
F31 C62 C63 C64 -179.2(2)
C61 C62 C63 C64 1.4(4)
F32 C63 C64 F33 -1.8(4)
C62 C63 C64 F33 178.8(3)
F32 C63 C64 C65 178.6(3)
C62 C63 C64 C65 -0.8(4)
F33 C64 C65 F34 -0.2(4)
C63 C64 C65 F34 179.5(3)
F33 C64 C65 C66 -178.6(3)
C63 C64 C65 C66 1.1(5)
C62 C61 C66 F35 -175.8(2)
B3 C61 C66 F35 0.3(4)
C62 C61 C66 C65 2.2(4)
B3 C61 C66 C65 178.4(3)
F34 C65 C66 F35 -2.1(4)
C64 C65 C66 F35 176.3(3)
F34 C65 C66 C61 179.7(3)
C64 C65 C66 C61 -1.9(5)
O5 B3 C67 C72 -2.8(4)
C73 B3 C67 C72 114.4(3)
C61 B3 C67 C72 -120.9(3)
O5 B3 C67 C68 -176.4(2)
C73 B3 C67 C68 -59.2(3)
C61 B3 C67 C68 65.5(3)
C72 C67 C68 F36 178.1(3)
B3 C67 C68 F36 -7.4(4)
C72 C67 C68 C69 -2.1(5)
B3 C67 C68 C69 172.4(3)
F36 C68 C69 F37 1.2(5)
C67 C68 C69 F37 -178.6(3)
F36 C68 C69 C70 180.0(3)
C67 C68 C69 C70 0.2(5)
F37 C69 C70 F38 2.3(5)
C68 C69 C70 F38 -176.5(3)
F37 C69 C70 C71 -179.8(3)
C68 C69 C70 C71 1.4(5)
F38 C70 C71 F39 -1.5(5)
C69 C70 C71 F39 -179.4(3)
F38 C70 C71 C72 177.0(3)
C69 C70 C71 C72 -1.0(5)
C68 C67 C72 F40 -177.4(3)
B3 C67 C72 F40 8.7(4)
C68 C67 C72 C71 2.5(4)
B3 C67 C72 C71 -171.4(3)
F39 C71 C72 F40 -2.8(4)
C70 C71 C72 F40 178.8(3)
F39 C71 C72 C67 177.3(3)
C70 C71 C72 C67 -1.2(5)
O5 B3 C73 C74 -143.7(3)
C67 B3 C73 C74 102.6(3)
C61 B3 C73 C74 -20.4(4)
O5 B3 C73 C78 45.5(3)
C67 B3 C73 C78 -68.2(3)
C61 B3 C73 C78 168.8(2)
C78 C73 C74 F41 179.9(2)
B3 C73 C74 F41 8.6(4)
C78 C73 C74 C75 0.7(4)
B3 C73 C74 C75 -170.6(3)
F41 C74 C75 F42 0.2(4)
C73 C74 C75 F42 179.5(3)
F41 C74 C75 C76 180.0(3)
C73 C74 C75 C76 -0.8(5)
F42 C75 C76 F43 0.7(4)
C74 C75 C76 F43 -179.1(2)
F42 C75 C76 C77 179.5(3)
C74 C75 C76 C77 -0.2(4)
F43 C76 C77 F44 0.4(4)
C75 C76 C77 F44 -178.4(3)
F43 C76 C77 C78 180.0(2)
C75 C76 C77 C78 1.1(4)
F44 C77 C78 F45 -4.0(4)
C76 C77 C78 F45 176.4(3)
F44 C77 C78 C73 178.4(3)
C76 C77 C78 C73 -1.2(4)
C74 C73 C78 F45 -177.3(2)
B3 C73 C78 F45 -5.3(4)
C74 C73 C78 C77 0.3(4)
B3 C73 C78 C77 172.3(3)
C63 C62 F31 K4 66.1(4)
C61 C62 F31 K4 -114.4(3)
S2 O6 B4 C79 -41.9(3)
S2 O6 B4 C85 84.6(3)
S2 O6 B4 C91 -162.43(17)
O6 B4 C79 C80 111.8(3)
C85 B4 C79 C80 -13.3(4)
C91 B4 C79 C80 -134.3(3)
O6 B4 C79 C84 -65.6(3)
C85 B4 C79 C84 169.3(2)
C91 B4 C79 C84 48.2(3)
C84 C79 C80 F46 176.8(2)
B4 C79 C80 F46 -0.8(4)
C84 C79 C80 C81 -1.9(4)
B4 C79 C80 C81 -179.5(3)
F46 C80 C81 F47 3.9(4)
C79 C80 C81 F47 -177.3(3)
F46 C80 C81 C82 -176.7(3)
C79 C80 C81 C82 2.1(5)
F47 C81 C82 F48 -0.2(4)
C80 C81 C82 F48 -179.6(3)
F47 C81 C82 C83 178.4(3)
C80 C81 C82 C83 -1.0(5)
F48 C82 C83 F49 -1.5(5)
C81 C82 C83 F49 179.9(3)
F48 C82 C83 C84 178.6(3)
C81 C82 C83 C84 0.0(5)
F49 C83 C84 F50 1.3(4)
C82 C83 C84 F50 -178.8(3)
F49 C83 C84 C79 -179.9(3)
C82 C83 C84 C79 0.1(5)
C80 C79 C84 F50 179.6(2)
B4 C79 C84 F50 -2.6(4)
C80 C79 C84 C83 0.9(4)
B4 C79 C84 C83 178.6(3)
O6 B4 C85 C86 172.8(2)
C79 B4 C85 C86 -63.3(3)
C91 B4 C85 C86 61.8(3)
O6 B4 C85 C90 -5.0(4)
C79 B4 C85 C90 118.9(3)
C91 B4 C85 C90 -116.0(3)
C90 C85 C86 F51 -179.7(3)
B4 C85 C86 F51 2.1(4)
C90 C85 C86 C87 -1.9(5)
B4 C85 C86 C87 180.0(3)
F51 C86 C87 F52 -1.1(5)
C85 C86 C87 F52 -179.0(3)
F51 C86 C87 C88 178.9(3)
C85 C86 C87 C88 1.0(5)
F52 C87 C88 F53 0.7(5)
C86 C87 C88 F53 -179.4(3)
F52 C87 C88 C89 179.9(3)
C86 C87 C88 C89 -0.2(5)
F53 C88 C89 F54 -0.6(4)
C87 C88 C89 F54 -179.8(3)
F53 C88 C89 C90 179.6(3)
C87 C88 C89 C90 0.4(5)
F54 C89 C90 F55 -0.3(4)
C88 C89 C90 F55 179.5(3)
F54 C89 C90 C85 178.7(3)
C88 C89 C90 C85 -1.5(5)
C86 C85 C90 F55 -178.9(2)
B4 C85 C90 F55 -1.0(4)
C86 C85 C90 C89 2.1(4)
B4 C85 C90 C89 -180.0(3)
O6 B4 C91 C92 -45.0(3)
C79 B4 C91 C92 -162.7(2)
C85 B4 C91 C92 72.0(3)
O6 B4 C91 C96 136.3(3)
C79 B4 C91 C96 18.7(4)
C85 B4 C91 C96 -106.7(3)
C96 C91 C92 F56 176.4(2)
B4 C91 C92 F56 -2.5(4)
C96 C91 C92 C93 -2.5(4)
B4 C91 C92 C93 178.6(3)
F56 C92 C93 F57 0.5(4)
C91 C92 C93 F57 179.4(3)
F56 C92 C93 C94 -178.7(3)
C91 C92 C93 C94 0.2(5)
F57 C93 C94 F58 1.9(5)
C92 C93 C94 F58 -178.9(3)
F57 C93 C94 C95 -177.7(3)
C92 C93 C94 C95 1.5(5)
F58 C94 C95 F59 -1.0(5)
C93 C94 C95 F59 178.6(3)
F58 C94 C95 C96 179.7(3)
C93 C94 C95 C96 -0.7(5)
C92 C91 C96 F60 -176.8(2)
B4 C91 C96 F60 1.9(4)
C92 C91 C96 C95 3.3(4)
B4 C91 C96 C95 -177.9(3)
F59 C95 C96 F60 -1.0(4)
C94 C95 C96 F60 178.3(3)
F59 C95 C96 C91 178.8(3)
C94 C95 C96 C91 -1.9(5)
C89 C90 F55 K4 -103.3(3)
C85 C90 F55 K4 77.7(3)
C93 C92 F56 K4 -112.4(5)
C91 C92 F56 K4 68.6(7)
S2 O7 K3 O26 -162.6(2)
S2 O7 K3 O24 -46.9(3)
S2 O7 K3 O22 72.9(3)
S2 O7 K3 O23 11.1(3)
S2 O7 K3 O21 135.7(2)
S2 O7 K3 O25 -104.4(3)
S2 O7 K3 Cl3 -45.4(3)
S2 O7 K3 C105 -125.8(3)
S2 O7 K3 C101 -4.9(3)
O7 K3 O21 C97 -58.6(2)
O26 K3 O21 C97 -145.7(2)
O24 K3 O21 C97 127.5(2)
O22 K3 O21 C97 32.1(2)
O23 K3 O21 C97 59.9(2)
O25 K3 O21 C97 -167.2(2)
Cl3 K3 O21 C97 121.9(2)
C105 K3 O21 C97 -147.3(2)
C101 K3 O21 C97 57.8(2)
O7 K3 O21 C108 65.6(2)
O26 K3 O21 C108 -21.52(19)
O24 K3 O21 C108 -108.3(2)
O22 K3 O21 C108 156.2(2)
O23 K3 O21 C108 -175.99(19)
O25 K3 O21 C108 -43.1(2)
Cl3 K3 O21 C108 -113.99(19)
C105 K3 O21 C108 -23.2(2)
C101 K3 O21 C108 -178.1(2)
O7 K3 O22 C99 -99.2(2)
O26 K3 O22 C99 145.0(2)
O24 K3 O22 C99 -7.8(3)
O23 K3 O22 C99 -7.5(2)
O21 K3 O22 C99 142.8(3)
O25 K3 O22 C99 72.2(3)
Cl3 K3 O22 C99 60.2(2)
C105 K3 O22 C99 144.5(3)
C101 K3 O22 C99 -19.2(2)
O7 K3 O22 C98 117.9(2)
O26 K3 O22 C98 2.1(3)
O24 K3 O22 C98 -150.7(2)
O23 K3 O22 C98 -150.4(3)
O21 K3 O22 C98 -0.1(2)
O25 K3 O22 C98 -70.7(3)
Cl3 K3 O22 C98 -82.7(2)
C105 K3 O22 C98 1.7(4)
C101 K3 O22 C98 -162.0(2)
O7 K3 O23 C100 78.1(2)
O26 K3 O23 C100 -117.0(3)
O24 K3 O23 C100 154.1(2)
O22 K3 O23 C100 -25.7(2)
O21 K3 O23 C100 -52.9(2)
O25 K3 O23 C100 174.6(2)
Cl3 K3 O23 C100 -122.8(2)
C105 K3 O23 C100 168.5(2)
C101 K3 O23 C100 123.3(3)
O7 K3 O23 C101 -45.2(2)
O26 K3 O23 C101 119.7(2)
O24 K3 O23 C101 30.8(2)
O22 K3 O23 C101 -149.0(2)
O21 K3 O23 C101 -176.2(2)
O25 K3 O23 C101 51.3(2)
Cl3 K3 O23 C101 113.9(2)
C105 K3 O23 C101 45.2(3)
O7 K3 O24 C103 -101.5(2)
O26 K3 O24 C103 0.4(2)
O22 K3 O24 C103 153.4(2)
O23 K3 O24 C103 153.1(2)
O21 K3 O24 C103 73.3(3)
O25 K3 O24 C103 -4.8(2)
Cl3 K3 O24 C103 79.2(2)
C105 K3 O24 C103 -16.9(2)
C101 K3 O24 C103 170.4(3)
O7 K3 O24 C102 107.9(2)
O26 K3 O24 C102 -150.2(2)
O22 K3 O24 C102 2.8(2)
O23 K3 O24 C102 2.5(2)
O21 K3 O24 C102 -77.3(3)
O25 K3 O24 C102 -155.5(2)
Cl3 K3 O24 C102 -71.5(2)
C105 K3 O24 C102 -167.6(2)
C101 K3 O24 C102 19.8(2)
O7 K3 O25 C105 -67.9(2)
O26 K3 O25 C105 37.20(19)
O24 K3 O25 C105 -148.3(2)
O22 K3 O25 C105 120.4(3)
O23 K3 O25 C105 -169.29(19)
O21 K3 O25 C105 58.8(2)
Cl3 K3 O25 C105 132.63(19)
C101 K3 O25 C105 -151.5(2)
O7 K3 O25 C104 51.9(2)
O26 K3 O25 C104 157.0(2)
O24 K3 O25 C104 -28.50(19)
O22 K3 O25 C104 -119.9(3)
O23 K3 O25 C104 -49.5(2)
O21 K3 O25 C104 178.56(19)
Cl3 K3 O25 C104 -107.58(19)
C105 K3 O25 C104 119.8(3)
C101 K3 O25 C104 -31.7(2)
O7 K3 O26 C106 77.0(2)
O24 K3 O26 C106 -11.8(2)
O22 K3 O26 C106 -165.6(2)
O23 K3 O26 C106 -87.6(3)
O21 K3 O26 C106 -163.4(3)
O25 K3 O26 C106 -6.6(2)
Cl3 K3 O26 C106 -82.2(2)
C105 K3 O26 C106 14.2(2)
C101 K3 O26 C106 -28.8(4)
O7 K3 O26 C107 -131.5(2)
O24 K3 O26 C107 139.7(2)
O22 K3 O26 C107 -14.1(2)
O23 K3 O26 C107 63.9(3)
O21 K3 O26 C107 -11.9(2)
O25 K3 O26 C107 145.0(2)
Cl3 K3 O26 C107 69.3(2)
C105 K3 O26 C107 165.7(3)
C101 K3 O26 C107 122.7(3)
C108 O21 C97 C98 173.4(3)
K3 O21 C97 C98 -63.2(3)
C99 O22 C98 C97 -174.8(3)
K3 O22 C98 C97 -30.5(4)
O21 C97 C98 O22 64.0(4)
C98 O22 C99 C100 -175.1(3)
K3 O22 C99 C100 39.0(4)
C101 O23 C100 C99 178.3(3)
K3 O23 C100 C99 57.6(3)
O22 C99 C100 O23 -65.3(4)
C100 O23 C101 C102 174.5(3)
K3 O23 C101 C102 -63.2(3)
C100 O23 C101 K3 -122.3(3)
O7 K3 C101 O23 135.2(2)
O26 K3 C101 O23 -114.9(3)
O24 K3 C101 O23 -138.1(3)
O22 K3 C101 O23 27.0(2)
O21 K3 C101 O23 5.0(3)
O25 K3 C101 O23 -134.0(2)
Cl3 K3 C101 O23 -60.0(2)
C105 K3 C101 O23 -146.43(19)
O7 K3 C101 C102 -103.2(2)
O26 K3 C101 C102 6.6(4)
O24 K3 C101 C102 -16.62(19)
O22 K3 C101 C102 148.5(2)
O23 K3 C101 C102 121.5(3)
O21 K3 C101 C102 126.5(2)
O25 K3 C101 C102 -12.5(2)
Cl3 K3 C101 C102 61.5(2)
C105 K3 C101 C102 -24.9(3)
C103 O24 C102 C101 172.8(3)
K3 O24 C102 C101 -34.3(4)
O23 C101 C102 O24 66.2(4)
K3 C101 C102 O24 23.3(2)
C102 O24 C103 C104 -172.3(3)
K3 O24 C103 C104 36.0(3)
C105 O25 C104 C103 173.5(3)
K3 O25 C104 C103 59.5(3)
O24 C103 C104 O25 -63.9(3)
C104 O25 C105 C106 174.4(3)
K3 O25 C105 C106 -68.0(3)
C104 O25 C105 K3 -117.6(2)
O7 K3 C105 O25 111.17(19)
O26 K3 C105 O25 -129.3(2)
O24 K3 C105 O25 27.12(18)
O22 K3 C105 O25 -128.8(2)
O23 K3 C105 O25 14.4(3)
O21 K3 C105 O25 -127.24(18)
Cl3 K3 C105 O25 -45.73(19)
C101 K3 C105 O25 32.7(2)
O7 K3 C105 C106 -131.0(2)
O26 K3 C105 C106 -11.56(18)
O24 K3 C105 C106 144.9(2)
O22 K3 C105 C106 -11.0(4)
O23 K3 C105 C106 132.2(2)
O21 K3 C105 C106 -9.5(2)
O25 K3 C105 C106 117.8(3)
Cl3 K3 C105 C106 72.1(2)
C101 K3 C105 C106 150.5(2)
C107 O26 C106 C105 -177.5(3)
K3 O26 C106 C105 -24.1(4)
O25 C105 C106 O26 64.8(4)
K3 C105 C106 O26 16.0(2)
C106 O26 C107 C108 -163.5(3)
K3 O26 C107 C108 43.0(3)
C97 O21 C108 C107 173.1(3)
K3 O21 C108 C107 52.1(3)
O26 C107 C108 O21 -63.0(3)
S2 O8 K4 O29 156.73(13)
S2 O8 K4 O27 -104.95(13)
S2 O8 K4 O28 -144.23(13)
S2 O8 K4 F56 -14.21(12)
S2 O8 K4 O31 54.82(14)
S2 O8 K4 O32 -22.58(18)
S2 O8 K4 O30 118.61(12)
S2 O8 K4 F55 52.08(11)
S2 O8 K4 F31 -76.03(12)
C92 F56 K4 O29 -60.0(6)
C92 F56 K4 O27 88.0(6)
C92 F56 K4 O8 -37.1(6)
C92 F56 K4 O28 38.9(6)
C92 F56 K4 O31 -161.5(6)
C92 F56 K4 O32 137.7(6)
C92 F56 K4 O30 -157.2(6)
C92 F56 K4 F55 -95.4(6)
C92 F56 K4 F31 17.7(6)
C90 F55 K4 O29 162.5(2)
C90 F55 K4 O27 -20.6(3)
C90 F55 K4 O8 -129.3(2)
C90 F55 K4 O28 -153.84(19)
C90 F55 K4 F56 -30.49(19)
C90 F55 K4 O31 53.3(2)
C90 F55 K4 O32 17.2(2)
C90 F55 K4 O30 106.9(2)
C90 F55 K4 F31 -87.6(2)
C62 F31 K4 O29 149.9(3)
C62 F31 K4 O27 -108.1(3)
C62 F31 K4 O8 96.2(3)
C62 F31 K4 O28 -168.6(3)
C62 F31 K4 F56 -6.4(3)
C62 F31 K4 O31 -5.3(3)
C62 F31 K4 O32 -57.3(3)
C62 F31 K4 O30 158.4(3)
C62 F31 K4 F55 53.0(3)
O29 K4 O27 C109 64.3(2)
O8 K4 O27 C109 -16.4(2)
O28 K4 O27 C109 31.92(19)
F56 K4 O27 C109 -103.3(2)
O31 K4 O27 C109 -178.07(19)
O32 K4 O27 C109 -156.4(2)
O30 K4 O27 C109 123.1(2)
F55 K4 O27 C109 -112.5(2)
F31 K4 O27 C109 -41.3(2)
O29 K4 O27 C120 -163.1(2)
O8 K4 O27 C120 116.2(2)
O28 K4 O27 C120 164.6(2)
F56 K4 O27 C120 29.3(2)
O31 K4 O27 C120 -45.4(2)
O32 K4 O27 C120 -23.74(19)
O30 K4 O27 C120 -104.2(2)
F55 K4 O27 C120 20.1(3)
F31 K4 O27 C120 91.3(2)
O29 K4 O28 C111 1.80(19)
O27 K4 O28 C111 144.5(2)
O8 K4 O28 C111 -73.5(2)
F56 K4 O28 C111 -151.34(19)
O31 K4 O28 C111 71.9(2)
O32 K4 O28 C111 136.92(19)
O30 K4 O28 C111 41.1(2)
F55 K4 O28 C111 -52.5(2)
F31 K4 O28 C111 -130.7(2)
O29 K4 O28 C110 -142.9(2)
O27 K4 O28 C110 -0.1(2)
O8 K4 O28 C110 141.8(2)
F56 K4 O28 C110 64.0(2)
O31 K4 O28 C110 -72.7(2)
O32 K4 O28 C110 -7.8(2)
O30 K4 O28 C110 -103.6(2)
F55 K4 O28 C110 162.87(19)
F31 K4 O28 C110 84.6(2)
O27 K4 O29 C113 63.28(19)
O8 K4 O29 C113 -174.05(19)
O28 K4 O29 C113 95.23(19)
F56 K4 O29 C113 -150.19(19)
O31 K4 O29 C113 -55.66(19)
O32 K4 O29 C113 5.4(2)
O30 K4 O29 C113 -36.13(18)
F55 K4 O29 C113 -117.80(19)
F31 K4 O29 C113 141.25(18)
O27 K4 O29 C112 -62.76(19)
O8 K4 O29 C112 59.92(18)
O28 K4 O29 C112 -30.81(18)
F56 K4 O29 C112 83.8(2)
O31 K4 O29 C112 178.31(18)
O32 K4 O29 C112 -120.66(19)
O30 K4 O29 C112 -162.2(2)
F55 K4 O29 C112 116.17(19)
F31 K4 O29 C112 15.22(19)
O29 K4 O30 C115 -133.3(2)
O27 K4 O30 C115 128.0(2)
O8 K4 O30 C115 -87.9(2)
O28 K4 O30 C115 -173.6(2)
F56 K4 O30 C115 19.1(2)
O31 K4 O30 C115 24.15(19)
O32 K4 O30 C115 72.1(2)
F55 K4 O30 C115 -35.8(2)
F31 K4 O30 C115 -142.9(2)
O29 K4 O30 C114 2.7(2)
O27 K4 O30 C114 -96.0(2)
O8 K4 O30 C114 48.0(2)
O28 K4 O30 C114 -37.6(2)
F56 K4 O30 C114 155.1(2)
O31 K4 O30 C114 160.1(2)
O32 K4 O30 C114 -152.0(2)
F55 K4 O30 C114 100.2(2)
F31 K4 O30 C114 -6.9(4)
O29 K4 O31 C117 163.43(18)
O27 K4 O31 C117 47.27(19)
O8 K4 O31 C117 -115.18(18)
O28 K4 O31 C117 106.0(2)
F56 K4 O31 C117 -40.23(18)
O32 K4 O31 C117 25.63(17)
O30 K4 O31 C117 143.8(2)
F55 K4 O31 C117 -112.53(19)
F31 K4 O31 C117 -41.3(2)
O29 K4 O31 C116 30.1(2)
O27 K4 O31 C116 -86.1(2)
O8 K4 O31 C116 111.5(2)
O28 K4 O31 C116 -27.3(3)
F56 K4 O31 C116 -173.6(2)
O32 K4 O31 C116 -107.7(2)
O30 K4 O31 C116 10.4(2)
F55 K4 O31 C116 114.1(2)
F31 K4 O31 C116 -174.62(19)
O29 K4 O32 C118 -73.9(2)
O27 K4 O32 C118 -149.5(2)
O8 K4 O32 C118 105.1(2)
O28 K4 O32 C118 -141.9(2)
F56 K4 O32 C118 95.6(2)
O31 K4 O32 C118 6.2(2)
O30 K4 O32 C118 -40.5(2)
F55 K4 O32 C118 44.7(2)
F31 K4 O32 C118 148.2(2)
O29 K4 O32 C119 65.6(2)
O27 K4 O32 C119 -10.00(19)
O8 K4 O32 C119 -115.4(2)
O28 K4 O32 C119 -2.4(2)
F56 K4 O32 C119 -124.9(2)
O31 K4 O32 C119 145.7(2)
O30 K4 O32 C119 99.0(2)
F55 K4 O32 C119 -175.81(19)
F31 K4 O32 C119 -72.3(2)
C120 O27 C109 C110 163.3(3)
K4 O27 C109 C110 -61.9(3)
C111 O28 C110 C109 -176.3(3)
K4 O28 C110 C109 -29.4(3)
O27 C109 C110 O28 59.9(4)
C110 O28 C111 C112 172.6(3)
K4 O28 C111 C112 25.9(3)
C113 O29 C112 C111 -61.6(3)
K4 O29 C112 C111 62.2(3)
O28 C111 C112 O29 -59.6(3)
C112 O29 C113 C114 -166.0(3)
K4 O29 C113 C114 70.4(3)
C115 O30 C114 C113 167.1(3)
K4 O30 C114 C113 28.8(3)
O29 C113 C114 O30 -65.1(4)
C114 O30 C115 C116 165.8(3)
K4 O30 C115 C116 -55.0(3)
C117 O31 C116 C115 -174.1(3)
K4 O31 C116 C115 -41.3(3)
O30 C115 C116 O31 62.5(3)
C116 O31 C117 C118 78.6(3)
K4 O31 C117 C118 -57.8(3)
C119 O32 C118 C117 -176.7(3)
K4 O32 C118 C117 -35.4(3)
O31 C117 C118 O32 63.2(4)
C118 O32 C119 C120 -177.6(3)
K4 O32 C119 C120 40.1(3)
C109 O27 C120 C119 -172.7(3)
K4 O27 C120 C119 54.3(3)
O32 C119 C120 O27 -61.9(3)
Cl2 C121 Cl1 K1 -126.3(3)
O3 K1 Cl1 C121 -71.3(3)
O9 K1 Cl1 C121 40.7(2)
O13 K1 Cl1 C121 -79.2(2)
O11 K1 Cl1 C121 158.1(2)
O12 K1 Cl1 C121 -143.2(2)
O10 K1 Cl1 C121 99.8(2)
O14 K1 Cl1 C121 -18.0(2)
C47 K1 Cl1 C121 -0.9(2)
Cl4B C122 Cl3 K3 -134.5(5)
Cl4A C122 Cl3 K3 -107.3(3)
O7 K3 Cl3 C122 -79.5(2)
O26 K3 Cl3 C122 40.66(17)
O24 K3 Cl3 C122 -77.96(17)
O22 K3 Cl3 C122 158.36(17)
O23 K3 Cl3 C122 -141.69(17)
O21 K3 Cl3 C122 99.54(17)
O25 K3 Cl3 C122 -17.73(16)
C105 K3 Cl3 C122 -1.00(17)
C101 K3 Cl3 C122 -120.58(17)
